data_4324650
loop_
_publ_author_name
'Shubhankar Kumar Bose'
'K. Geetharani'
'Babu Varghese'
'Sundargopal Ghosh'

_publ_section_title
;
 Condensed Tantalaborane Clusters: Synthesis and Structures of
 [(Cp*Ta)2B5H7{Fe(CO)3}2] and [(Cp*Ta)2B5H9{Fe(CO)3}4]
;
_journal_name_full 'Inorganic Chemistry'
_journal_page_first 2445
_journal_page_last 2449
_journal_paper_doi 10.1021/ic102235p
_journal_volume 50
_journal_year 2011
_chemical_formula_sum 'C26 H37 B5 Fe2 O6 Ta2'
_chemical_formula_weight 973.21
_chemical_name_systematic
;
 ?
;
_space_group_IT_number 2
_symmetry_cell_setting triclinic
_symmetry_space_group_name_Hall '-P 1'
_symmetry_space_group_name_H-M 'P -1'
_atom_sites_solution_hydrogens geom
_atom_sites_solution_primary direct
_atom_sites_solution_secondary difmap
_audit_creation_method SHELXL-97
_cell_angle_alpha 91.659(2)
_cell_angle_beta 92.388(2)
_cell_angle_gamma 113.952(2)
_cell_formula_units_Z 2
_cell_length_a 9.7195(2)
_cell_length_b 11.9548(3)
_cell_length_c 14.9240(3)
_cell_measurement_reflns_used 12681
_cell_measurement_temperature 150(2)
_cell_measurement_theta_max 32.6689
_cell_measurement_theta_min 3.3757
_cell_volume 1581.38(7)
_computing_cell_refinement 'CrysAlis RED, Oxford Diffraction Ltd.,'
_computing_data_collection 'CrysAlis CCD, Oxford Diffraction Ltd.,'
_computing_data_reduction 'CrysAlis RED, Oxford Diffraction Ltd.,'
_computing_molecular_graphics Ortep3
_computing_publication_material Shelx97
_computing_structure_refinement 'SHELXL-97 (Sheldrick, 1997)'
_computing_structure_solution 'SHELXS-97 (Sheldrick, 1997)'
_diffrn_ambient_temperature 150(2)
_diffrn_detector_area_resol_mean 15.9948
_diffrn_measured_fraction_theta_full 0.998
_diffrn_measured_fraction_theta_max 0.998
_diffrn_measurement_device_type 'OXFORD DIFFRACTION XCALIBUR-S'
_diffrn_measurement_method \w/q-scan
_diffrn_radiation_monochromator graphite
_diffrn_radiation_source 'Enhance (Mo) X-ray Source'
_diffrn_radiation_type MoK\a
_diffrn_radiation_wavelength 0.71073
_diffrn_reflns_av_R_equivalents 0.0223
_diffrn_reflns_av_sigmaI/netI 0.0237
_diffrn_reflns_limit_h_max 11
_diffrn_reflns_limit_h_min -11
_diffrn_reflns_limit_k_max 14
_diffrn_reflns_limit_k_min -13
_diffrn_reflns_limit_l_max 17
_diffrn_reflns_limit_l_min -12
_diffrn_reflns_number 11242
_diffrn_reflns_theta_full 25.00
_diffrn_reflns_theta_max 25.00
_diffrn_reflns_theta_min 3.39
_exptl_absorpt_coefficient_mu 7.832
_exptl_absorpt_correction_T_max 0.3176
_exptl_absorpt_correction_T_min 0.2177
_exptl_absorpt_correction_type multi-scan
_exptl_absorpt_process_details
;
CrysAlis RED, Oxford Diffraction Ltd.,
Version 1.171.31.7 (release 18-10-2006 CrysAlis171 .NET)
(compiled Oct 18 2006,16:28:17)
empirical absorption correction using spherical harmonics,
 implemented in SCALE3 ABSPACK scaling algorithm.
;
_exptl_crystal_colour dark-red
_exptl_crystal_density_diffrn 2.044
_exptl_crystal_description block
_exptl_crystal_F_000 928
_exptl_crystal_size_max 0.28
_exptl_crystal_size_mid 0.23
_exptl_crystal_size_min 0.19
_refine_diff_density_max 1.043
_refine_diff_density_min -0.702
_refine_diff_density_rms 0.109
_refine_ls_extinction_method none
_refine_ls_goodness_of_fit_ref 0.995
_refine_ls_hydrogen_treatment mixed
_refine_ls_matrix_type full
_refine_ls_number_parameters 408
_refine_ls_number_reflns 5561
_refine_ls_number_restraints 0
_refine_ls_restrained_S_all 0.995
_refine_ls_R_factor_all 0.0217
_refine_ls_R_factor_gt 0.0186
_refine_ls_shift/su_max 0.002
_refine_ls_shift/su_mean 0.000
_refine_ls_structure_factor_coef Fsqd
_refine_ls_weighting_details 'calc w=1/[\s^2^(Fo^2^)+(0.0297P)^2^+0.0000P] where P=(Fo^2^+2Fc^2^)/3'
_refine_ls_weighting_scheme calc
_refine_ls_wR_factor_gt 0.0446
_refine_ls_wR_factor_ref 0.0454
_reflns_number_gt 5025
_reflns_number_total 5561
_reflns_threshold_expression >2sigma(I)
_cod_data_source_file ic102235p_si_001_1.cif
_cod_data_source_block iitm033
_cod_original_cell_volume 1581.38(6)
_cod_database_code 4324650

loop_
_symmetry_equiv_pos_as_xyz
'x, y, z'
'-x, -y, -z'

loop_
_atom_site_label
_atom_site_type_symbol
_atom_site_fract_x
_atom_site_fract_y
_atom_site_fract_z
_atom_site_U_iso_or_equiv
_atom_site_adp_type
_atom_site_occupancy
_atom_site_symmetry_multiplicity
_atom_site_calc_flag
_atom_site_refinement_flags
Ta1 Ta 0.544749(14) 0.211757(12) 0.221655(8) 0.01305(5) Uani 1 1 d .
Ta2 Ta 0.747651(14) 0.521447(12) 0.265141(8) 0.01351(5) Uani 1 1 d .
Fe1 Fe 0.79943(6) 0.29559(5) 0.30527(3) 0.02042(11) Uani 1 1 d .
Fe2 Fe 0.79795(5) 0.40705(5) 0.13385(3) 0.01903(11) Uani 1 1 d .
O1 O 0.7498(4) 0.1767(3) 0.4752(2) 0.0475(8) Uani 1 1 d .
O2 O 1.1301(3) 0.4290(3) 0.3315(2) 0.0449(8) Uani 1 1 d .
O3 O 0.7902(3) 0.0790(3) 0.2034(2) 0.0417(7) Uani 1 1 d .
O4 O 0.9112(4) 0.2415(3) 0.0412(2) 0.0536(9) Uani 1 1 d .
O5 O 1.0961(3) 0.5994(3) 0.1828(2) 0.0409(7) Uani 1 1 d .
O6 O 0.7762(3) 0.5311(3) -0.02784(18) 0.0441(8) Uani 1 1 d .
B1 B 0.8142(5) 0.4499(4) 0.3903(3) 0.0225(9) Uani 1 1 d .
B2 B 0.6278(5) 0.3622(4) 0.3513(2) 0.0183(8) Uani 1 1 d .
B3 B 0.5115(4) 0.3799(3) 0.2645(2) 0.0128(7) Uani 1 1 d .
B4 B 0.5602(4) 0.3824(3) 0.1519(2) 0.0154(8) Uani 1 1 d .
B5 B 0.5802(5) 0.2731(4) 0.0802(3) 0.0209(8) Uani 1 1 d .
C1 C 0.7709(4) 0.2231(4) 0.4079(3) 0.0322(9) Uani 1 1 d .
C2 C 1.0027(5) 0.3784(4) 0.3194(3) 0.0307(9) Uani 1 1 d .
C3 C 0.7860(4) 0.1651(4) 0.2387(3) 0.0292(9) Uani 1 1 d .
C4 C 0.8667(4) 0.3042(4) 0.0791(3) 0.0329(9) Uani 1 1 d .
C5 C 0.9746(4) 0.5239(4) 0.1714(2) 0.0256(8) Uani 1 1 d .
C6 C 0.7841(4) 0.4816(4) 0.0355(3) 0.0298(9) Uani 1 1 d .
C7 C 0.2780(4) 0.1161(3) 0.2536(2) 0.0217(8) Uani 1 1 d .
C8 C 0.3581(4) 0.0795(3) 0.3201(2) 0.0205(7) Uani 1 1 d .
C9 C 0.4220(4) 0.0068(3) 0.2775(2) 0.0197(7) Uani 1 1 d .
C10 C 0.3849(4) 0.0001(3) 0.1839(2) 0.0192(7) Uani 1 1 d .
C11 C 0.2950(4) 0.0683(3) 0.1691(2) 0.0220(8) Uani 1 1 d .
C12 C 0.1707(4) 0.1752(4) 0.2720(3) 0.0366(10) Uani 1 1 d .
H12A H 0.1688 0.2265 0.2224 0.055 Uiso 1 1 calc R
H12B H 0.2043 0.2259 0.3280 0.055 Uiso 1 1 calc R
H12C H 0.0693 0.1114 0.2776 0.055 Uiso 1 1 calc R
C13 C 0.3510(5) 0.0967(4) 0.4199(2) 0.0308(9) Uani 1 1 d .
H13A H 0.2608 0.0306 0.4404 0.046 Uiso 1 1 calc R
H13B H 0.3466 0.1758 0.4335 0.046 Uiso 1 1 calc R
H13C H 0.4411 0.0949 0.4507 0.046 Uiso 1 1 calc R
C14 C 0.4952(5) -0.0665(4) 0.3238(3) 0.0299(9) Uani 1 1 d .
H14A H 0.5446 -0.0245 0.3811 0.045 Uiso 1 1 calc R
H14B H 0.5704 -0.0751 0.2857 0.045 Uiso 1 1 calc R
H14C H 0.4183 -0.1479 0.3348 0.045 Uiso 1 1 calc R
C15 C 0.4149(5) -0.0801(4) 0.1145(3) 0.0319(9) Uani 1 1 d .
H15A H 0.5167 -0.0763 0.1261 0.048 Uiso 1 1 calc R
H15B H 0.4064 -0.0512 0.0546 0.048 Uiso 1 1 calc R
H15C H 0.3409 -0.1648 0.1177 0.048 Uiso 1 1 calc R
C16 C 0.2174(5) 0.0742(4) 0.0816(3) 0.0383(10) Uani 1 1 d .
H16A H 0.1150 0.0095 0.0771 0.057 Uiso 1 1 calc R
H16B H 0.2740 0.0628 0.0319 0.057 Uiso 1 1 calc R
H16C H 0.2125 0.1543 0.0786 0.057 Uiso 1 1 calc R
C17 C 0.6364(4) 0.6521(3) 0.3355(2) 0.0188(7) Uani 1 1 d .
C18 C 0.6208(4) 0.6582(3) 0.2412(2) 0.0224(8) Uani 1 1 d .
C19 C 0.7666(5) 0.7124(3) 0.2080(2) 0.0287(9) Uani 1 1 d .
C20 C 0.8743(4) 0.7384(4) 0.2828(3) 0.0285(9) Uani 1 1 d .
C21 C 0.7923(4) 0.7029(3) 0.3612(2) 0.0213(8) Uani 1 1 d .
C22 C 0.5125(4) 0.6141(4) 0.3989(2) 0.0304(9) Uani 1 1 d .
H22A H 0.4863 0.6834 0.4130 0.046 Uiso 1 1 calc R
H22B H 0.5459 0.5879 0.4542 0.046 Uiso 1 1 calc R
H22C H 0.4238 0.5459 0.3709 0.046 Uiso 1 1 calc R
C23 C 0.4723(5) 0.6289(4) 0.1897(3) 0.0367(10) Uani 1 1 d .
H23A H 0.3958 0.5530 0.2105 0.055 Uiso 1 1 calc R
H23B H 0.4839 0.6186 0.1255 0.055 Uiso 1 1 calc R
H23C H 0.4407 0.6962 0.1998 0.055 Uiso 1 1 calc R
C24 C 0.8019(7) 0.7550(5) 0.1144(3) 0.0517(13) Uani 1 1 d .
H24A H 0.7248 0.6980 0.0712 0.078 Uiso 1 1 calc R
H24B H 0.9009 0.7578 0.1007 0.078 Uiso 1 1 calc R
H24C H 0.8029 0.8370 0.1102 0.078 Uiso 1 1 calc R
C25 C 1.0424(5) 0.8104(4) 0.2829(4) 0.0520(13) Uani 1 1 d .
H25A H 1.0680 0.8954 0.3038 0.078 Uiso 1 1 calc R
H25B H 1.0754 0.8089 0.2219 0.078 Uiso 1 1 calc R
H25C H 1.0931 0.7738 0.3232 0.078 Uiso 1 1 calc R
C26 C 0.8594(5) 0.7261(4) 0.4563(3) 0.0403(11) Uani 1 1 d .
H26A H 0.9600 0.7256 0.4574 0.061 Uiso 1 1 calc R
H26B H 0.7946 0.6617 0.4937 0.061 Uiso 1 1 calc R
H26C H 0.8670 0.8060 0.4797 0.061 Uiso 1 1 calc R
H5B1 H 0.539(4) 0.256(3) 0.006(2) 0.012(8) Uiso 1 1 d .
H3B2 H 0.408(4) 0.390(4) 0.281(2) 0.027(10) Uiso 1 1 d .
H1B4 H 0.847(4) 0.461(4) 0.456(3) 0.028(10) Uiso 1 1 d .
H2B3 H 0.580(4) 0.328(4) 0.415(2) 0.025(10) Uiso 1 1 d .
H333 H 0.879(5) 0.528(4) 0.358(3) 0.036(11) Uiso 1 1 d .
H4B5 H 0.488(5) 0.411(4) 0.103(3) 0.038(11) Uiso 1 1 d .
H111 H 0.573(5) 0.181(4) 0.103(3) 0.050(13) Uiso 1 1 d .

loop_
_atom_site_aniso_label
_atom_site_aniso_U_11
_atom_site_aniso_U_22
_atom_site_aniso_U_33
_atom_site_aniso_U_23
_atom_site_aniso_U_13
_atom_site_aniso_U_12
Ta1 0.01184(8) 0.01066(8) 0.01571(8) -0.00125(5) 0.00003(5) 0.00383(6)
Ta2 0.01185(8) 0.01130(8) 0.01501(8) -0.00182(5) 0.00058(5) 0.00248(6)
Fe1 0.0154(3) 0.0172(3) 0.0283(3) -0.0018(2) -0.0052(2) 0.0072(2)
Fe2 0.0153(3) 0.0178(3) 0.0200(2) -0.0035(2) 0.00543(18) 0.0026(2)
O1 0.050(2) 0.0385(19) 0.0454(18) 0.0184(15) -0.0141(14) 0.0104(16)
O2 0.0187(17) 0.0336(18) 0.080(2) -0.0087(16) -0.0114(14) 0.0104(14)
O3 0.0279(17) 0.0321(18) 0.069(2) -0.0160(15) -0.0032(14) 0.0177(14)
O4 0.041(2) 0.0375(19) 0.078(2) -0.0198(17) 0.0279(16) 0.0110(16)
O5 0.0200(17) 0.0383(18) 0.0528(19) -0.0127(15) 0.0069(13) 0.0005(15)
O6 0.047(2) 0.0437(19) 0.0230(15) 0.0088(14) 0.0050(12) -0.0014(16)
B1 0.024(2) 0.020(2) 0.020(2) 0.0008(17) -0.0079(16) 0.0070(19)
B2 0.021(2) 0.019(2) 0.0150(18) -0.0039(16) -0.0038(15) 0.0084(18)
B3 0.014(2) 0.0082(18) 0.0146(17) 0.0005(14) 0.0022(14) 0.0026(15)
B4 0.014(2) 0.0112(19) 0.0155(18) 0.0016(15) 0.0020(14) -0.0009(16)
B5 0.021(2) 0.014(2) 0.022(2) -0.0041(16) 0.0038(16) 0.0023(18)
C1 0.023(2) 0.025(2) 0.045(2) 0.0019(19) -0.0127(17) 0.0072(18)
C2 0.026(2) 0.021(2) 0.047(2) -0.0043(18) -0.0059(17) 0.0138(19)
C3 0.018(2) 0.026(2) 0.044(2) -0.0025(18) -0.0035(16) 0.0108(17)
C4 0.022(2) 0.027(2) 0.040(2) -0.0070(18) 0.0102(17) -0.0003(18)
C5 0.020(2) 0.027(2) 0.030(2) -0.0059(16) 0.0042(15) 0.0088(19)
C6 0.023(2) 0.027(2) 0.027(2) -0.0031(18) 0.0086(15) -0.0018(18)
C7 0.0148(19) 0.0108(18) 0.037(2) 0.0058(15) 0.0069(14) 0.0017(15)
C8 0.019(2) 0.0171(19) 0.0203(17) -0.0008(14) 0.0039(13) 0.0025(16)
C9 0.0181(19) 0.0171(19) 0.0218(17) 0.0026(14) 0.0016(13) 0.0048(15)
C10 0.0167(19) 0.0110(18) 0.0225(17) 0.0012(14) 0.0046(13) -0.0022(15)
C11 0.0144(19) 0.0161(19) 0.0257(18) 0.0024(15) -0.0055(14) -0.0033(15)
C12 0.017(2) 0.021(2) 0.072(3) 0.007(2) 0.0091(19) 0.0072(18)
C13 0.034(2) 0.024(2) 0.0246(19) -0.0010(16) 0.0107(16) 0.0009(18)
C14 0.034(2) 0.022(2) 0.037(2) 0.0086(17) 0.0006(17) 0.0133(19)
C15 0.043(3) 0.019(2) 0.029(2) -0.0050(16) 0.0075(17) 0.0074(19)
C16 0.030(2) 0.032(2) 0.038(2) 0.0117(19) -0.0127(17) -0.0025(19)
C17 0.021(2) 0.0104(17) 0.0249(18) -0.0044(14) 0.0019(14) 0.0066(15)
C18 0.030(2) 0.0107(18) 0.0285(19) -0.0004(15) -0.0025(15) 0.0103(16)
C19 0.045(3) 0.0149(19) 0.028(2) 0.0034(16) 0.0120(17) 0.0131(19)
C20 0.018(2) 0.020(2) 0.042(2) -0.0070(17) 0.0028(16) 0.0026(17)
C21 0.024(2) 0.0095(17) 0.0290(19) -0.0072(14) -0.0009(14) 0.0057(15)
C22 0.032(2) 0.027(2) 0.035(2) -0.0045(17) 0.0098(17) 0.0135(19)
C23 0.045(3) 0.025(2) 0.045(2) -0.0077(19) -0.0222(19) 0.022(2)
C24 0.088(4) 0.041(3) 0.035(2) 0.020(2) 0.026(2) 0.033(3)
C25 0.030(3) 0.023(2) 0.089(4) -0.013(2) 0.019(2) -0.004(2)
C26 0.049(3) 0.041(3) 0.034(2) -0.022(2) -0.0187(19) 0.026(2)

loop_
_atom_type_symbol
_atom_type_description
_atom_type_scat_dispersion_real
_atom_type_scat_dispersion_imag
_atom_type_scat_source
C C 0.0033 0.0016 'International Tables Vol C Tables 4.2.6.8 and 6.1.1.4'
H H 0.0000 0.0000 'International Tables Vol C Tables 4.2.6.8 and 6.1.1.4'
B B 0.0013 0.0007 'International Tables Vol C Tables 4.2.6.8 and 6.1.1.4'
O O 0.0106 0.0060 'International Tables Vol C Tables 4.2.6.8 and 6.1.1.4'
Fe Fe 0.3463 0.8444 'International Tables Vol C Tables 4.2.6.8 and 6.1.1.4'
Ta Ta -0.7052 6.5227 'International Tables Vol C Tables 4.2.6.8 and 6.1.1.4'

loop_
_geom_angle_atom_site_label_1
_geom_angle_atom_site_label_2
_geom_angle_atom_site_label_3
_geom_angle
B3 Ta1 B5 91.16(14)
B3 Ta1 B4 46.01(12)
B5 Ta1 B4 45.32(13)
B3 Ta1 C10 136.25(13)
B5 Ta1 C10 96.96(13)
B4 Ta1 C10 129.49(12)
B3 Ta1 C11 103.65(13)
B5 Ta1 C11 87.55(13)
B4 Ta1 C11 100.91(13)
C10 Ta1 C11 34.54(12)
B3 Ta1 C9 127.32(12)
B5 Ta1 C9 130.38(13)
B4 Ta1 C9 156.75(13)
C10 Ta1 C9 34.09(11)
C11 Ta1 C9 56.74(12)
B3 Ta1 C8 93.83(12)
B5 Ta1 C8 143.74(13)
B4 Ta1 C8 131.13(13)
C10 Ta1 C8 56.29(11)
C11 Ta1 C8 56.38(12)
C9 Ta1 C8 33.54(11)
B3 Ta1 C7 80.78(13)
B5 Ta1 C7 112.68(14)
B4 Ta1 C7 102.27(13)
C10 Ta1 C7 56.41(11)
C11 Ta1 C7 33.77(12)
C9 Ta1 C7 56.03(11)
C8 Ta1 C7 33.79(12)
B3 Ta1 B2 43.41(12)
B5 Ta1 B2 121.02(14)
B4 Ta1 B2 80.16(13)
C10 Ta1 B2 140.89(12)
C11 Ta1 B2 130.35(13)
C9 Ta1 B2 108.58(12)
C8 Ta1 B2 85.39(12)
C7 Ta1 B2 96.92(13)
B3 Ta1 Fe1 90.17(10)
B5 Ta1 Fe1 107.34(11)
B4 Ta1 Fe1 99.45(10)
C10 Ta1 Fe1 127.20(8)
C11 Ta1 Fe1 159.63(9)
C9 Ta1 Fe1 102.98(8)
C8 Ta1 Fe1 108.53(8)
C7 Ta1 Fe1 139.03(9)
B2 Ta1 Fe1 53.38(9)
B3 Ta1 C3 129.80(13)
B5 Ta1 C3 95.77(14)
B4 Ta1 C3 119.00(13)
C10 Ta1 C3 92.14(12)
C11 Ta1 C3 126.23(12)
C9 Ta1 C3 82.75(12)
C8 Ta1 C3 108.09(12)
C7 Ta1 C3 138.64(12)
B2 Ta1 C3 92.90(12)
Fe1 Ta1 C3 40.45(9)
B3 Ta1 Fe2 78.81(9)
B5 Ta1 Fe2 46.18(11)
B4 Ta1 Fe2 47.78(10)
C10 Ta1 Fe2 134.68(8)
C11 Ta1 Fe2 133.64(8)
C9 Ta1 Fe2 152.11(8)
C8 Ta1 Fe2 168.57(8)
C7 Ta1 Fe2 149.75(8)
B2 Ta1 Fe2 83.26(10)
Fe1 Ta1 Fe2 63.186(15)
C3 Ta1 Fe2 71.25(9)
B3 Ta1 H111 121.3(14)
B5 Ta1 H111 30.3(14)
B4 Ta1 H111 75.6(15)
C10 Ta1 H111 72.9(15)
C11 Ta1 H111 78.2(14)
C9 Ta1 H111 103.1(15)
C8 Ta1 H111 128.7(15)
C7 Ta1 H111 111.3(14)
B2 Ta1 H111 145.9(15)
Fe1 Ta1 H111 107.5(14)
C3 Ta1 H111 78.6(13)
Fe2 Ta1 H111 62.7(15)
B3 Ta2 B1 91.56(15)
B3 Ta2 B2 46.07(13)
B1 Ta2 B2 45.59(15)
B3 Ta2 C20 137.57(13)
B1 Ta2 C20 105.36(15)
B2 Ta2 C20 138.00(13)
B3 Ta2 C19 113.66(14)
B1 Ta2 C19 139.26(14)
B2 Ta2 C19 148.48(13)
C20 Ta2 C19 34.94(14)
B3 Ta2 C21 113.30(12)
B1 Ta2 C21 84.46(13)
B2 Ta2 C21 104.58(13)
C20 Ta2 C21 34.25(13)
C19 Ta2 C21 56.78(12)
B3 Ta2 C18 82.72(13)
B1 Ta2 C18 132.45(13)
B2 Ta2 C18 115.22(13)
C20 Ta2 C18 57.03(13)
C19 Ta2 C18 34.02(13)
C21 Ta2 C18 55.97(12)
B3 Ta2 B4 43.80(12)
B1 Ta2 B4 121.22(14)
B2 Ta2 B4 80.64(13)
C20 Ta2 B4 133.15(13)
C19 Ta2 B4 98.34(13)
C21 Ta2 B4 140.09(12)
C18 Ta2 B4 85.62(12)
B3 Ta2 C17 82.77(12)
B1 Ta2 C17 98.92(13)
B2 Ta2 C17 93.64(13)
C20 Ta2 C17 56.65(12)
C19 Ta2 C17 56.36(12)
C21 Ta2 C17 33.52(12)
C18 Ta2 C17 33.56(11)
B4 Ta2 C17 107.70(12)
B3 Ta2 Fe2 90.12(9)
B1 Ta2 Fe2 106.33(11)
B2 Ta2 Fe2 99.37(9)
C20 Ta2 Fe2 120.33(9)
C19 Ta2 Fe2 105.10(8)
C21 Ta2 Fe2 154.27(9)
C18 Ta2 Fe2 120.77(8)
B4 Ta2 Fe2 53.18(9)
C17 Ta2 Fe2 153.95(8)
B3 Ta2 C5 129.45(12)
B1 Ta2 C5 95.98(14)
B2 Ta2 C5 119.72(13)
C20 Ta2 C5 87.85(12)
C19 Ta2 C5 91.78(12)
C21 Ta2 C5 117.15(12)
C18 Ta2 C5 123.74(12)
B4 Ta2 C5 91.84(12)
C17 Ta2 C5 144.01(12)
Fe2 Ta2 C5 39.89(8)
B3 Ta2 Fe1 78.63(9)
B1 Ta2 Fe1 45.69(11)
B2 Ta2 Fe1 47.77(10)
C20 Ta2 Fe1 139.76(9)
C19 Ta2 Fe1 163.75(9)
C21 Ta2 Fe1 129.89(8)
C18 Ta2 Fe1 161.06(9)
B4 Ta2 Fe1 83.20(9)
C17 Ta2 Fe1 138.65(8)
Fe2 Ta2 Fe1 62.865(15)
C5 Ta2 Fe1 71.99(9)
B3 Ta2 H333 118.3(14)
B1 Ta2 H333 27.0(14)
B2 Ta2 H333 72.5(14)
C20 Ta2 H333 82.4(14)
C19 Ta2 H333 117.3(14)
C21 Ta2 H333 71.8(13)
C18 Ta2 H333 127.7(13)
B4 Ta2 H333 143.8(14)
C17 Ta2 H333 98.0(12)
Fe2 Ta2 H333 107.3(12)
C5 Ta2 H333 81.2(12)
Fe1 Ta2 H333 60.8(13)
C1 Fe1 C3 95.76(19)
C1 Fe1 C2 97.90(18)
C3 Fe1 C2 100.45(17)
C1 Fe1 B1 82.14(17)
C3 Fe1 B1 177.90(17)
C2 Fe1 B1 79.91(16)
C1 Fe1 B2 83.84(16)
C3 Fe1 B2 133.16(16)
C2 Fe1 B2 126.09(16)
B1 Fe1 B2 46.74(15)
C1 Fe1 Ta1 105.50(13)
C3 Fe1 Ta1 73.02(12)
C2 Fe1 Ta1 156.15(13)
B1 Fe1 Ta1 107.48(11)
B2 Fe1 Ta1 62.27(10)
C1 Fe1 Fe2 171.32(13)
C3 Fe1 Fe2 85.21(13)
C2 Fe1 Fe2 90.38(13)
B1 Fe1 Fe2 96.87(11)
B2 Fe1 Fe2 89.21(10)
Ta1 Fe1 Fe2 66.488(15)
C1 Fe1 Ta2 125.83(13)
C3 Fe1 Ta2 133.62(13)
C2 Fe1 Ta2 93.74(12)
B1 Fe1 Ta2 48.29(11)
B2 Fe1 Ta2 48.21(11)
Ta1 Fe1 Ta2 76.371(13)
Fe2 Fe1 Ta2 50.518(12)
C6 Fe2 C5 93.68(18)
C6 Fe2 C4 95.21(19)
C5 Fe2 C4 98.12(17)
C6 Fe2 B5 82.06(17)
C5 Fe2 B5 175.67(17)
C4 Fe2 B5 83.13(16)
C6 Fe2 B4 85.42(16)
C5 Fe2 B4 132.64(15)
C4 Fe2 B4 129.17(16)
B5 Fe2 B4 46.50(14)
C6 Fe2 Ta2 107.57(12)
C5 Fe2 Ta2 73.67(11)
C4 Fe2 Ta2 156.06(14)
B5 Fe2 Ta2 106.78(10)
B4 Fe2 Ta2 61.79(9)
C6 Fe2 Fe1 173.62(12)
C5 Fe2 Fe1 87.20(12)
C4 Fe2 Fe1 90.91(14)
B5 Fe2 Fe1 96.94(11)
B4 Fe2 Fe1 89.33(9)
Ta2 Fe2 Fe1 66.617(15)
C6 Fe2 Ta1 126.92(13)
C5 Fe2 Ta1 135.31(12)
C4 Fe2 Ta1 96.00(13)
B5 Fe2 Ta1 48.34(11)
B4 Fe2 Ta1 48.75(10)
Ta2 Fe2 Ta1 76.387(13)
Fe1 Fe2 Ta1 50.327(13)
B2 B1 Fe1 69.09(19)
B2 B1 Ta2 67.32(18)
Fe1 B1 Ta2 86.01(14)
B2 B1 H1B4 122(2)
Fe1 B1 H1B4 124(2)
Ta2 B1 H1B4 150(2)
B2 B1 H333 120(2)
Fe1 B1 H333 107(2)
Ta2 B1 H333 53(2)
H1B4 B1 H333 109(3)
B1 B2 B3 133.0(3)
B1 B2 Fe1 64.16(18)
B3 B2 Fe1 114.6(2)
B1 B2 Ta2 67.1(2)
B3 B2 Ta2 66.15(18)
Fe1 B2 Ta2 84.02(14)
B1 B2 Ta1 126.2(2)
B3 B2 Ta1 61.25(16)
Fe1 B2 Ta1 64.35(10)
Ta2 B2 Ta1 93.22(13)
B1 B2 H2B3 99(2)
B3 B2 H2B3 119.6(19)
Fe1 B2 H2B3 114.9(19)
Ta2 B2 H2B3 150(2)
Ta1 B2 H2B3 116(2)
B2 B3 B4 120.6(3)
B2 B3 Ta2 67.78(19)
B4 B3 Ta2 75.09(18)
B2 B3 Ta1 75.34(18)
B4 B3 Ta1 67.88(17)
Ta2 B3 Ta1 100.62(14)
B2 B3 H3B2 119.2(18)
B4 B3 H3B2 120.2(18)
Ta2 B3 H3B2 129(2)
Ta1 B3 H3B2 130(2)
B5 B4 B3 132.4(3)
B5 B4 Fe2 64.79(18)
B3 B4 Fe2 114.8(2)
B5 B4 Ta1 66.67(19)
B3 B4 Ta1 66.11(16)
Fe2 B4 Ta1 83.47(13)
B5 B4 Ta2 127.4(2)
B3 B4 Ta2 61.11(16)
Fe2 B4 Ta2 65.03(10)
Ta1 B4 Ta2 93.19(13)
B5 B4 H4B5 97(2)
B3 B4 H4B5 114.5(19)
Fe2 B4 H4B5 125(2)
Ta1 B4 H4B5 139(2)
Ta2 B4 H4B5 125(2)
B4 B5 Fe2 68.71(18)
B4 B5 Ta1 68.01(18)
Fe2 B5 Ta1 85.48(14)
B4 B5 H5B1 123.9(16)
Fe2 B5 H5B1 125.9(17)
Ta1 B5 H5B1 148.3(17)
B4 B5 H111 123(2)
Fe2 B5 H111 106(2)
Ta1 B5 H111 55(2)
H5B1 B5 H111 105(3)
O1 C1 Fe1 178.5(4)
O2 C2 Fe1 177.4(4)
O3 C3 Fe1 171.4(3)
O3 C3 Ta1 121.2(3)
Fe1 C3 Ta1 66.53(11)
O4 C4 Fe2 177.2(4)
O5 C5 Fe2 169.7(3)
O5 C5 Ta2 122.6(3)
Fe2 C5 Ta2 66.44(11)
O6 C6 Fe2 179.2(4)
C11 C7 C8 108.3(3)
C11 C7 C12 125.6(3)
C8 C7 C12 125.3(3)
C11 C7 Ta1 71.9(2)
C8 C7 Ta1 73.1(2)
C12 C7 Ta1 129.3(3)
C9 C8 C7 108.3(3)
C9 C8 C13 125.9(3)
C7 C8 C13 124.9(3)
C9 C8 Ta1 73.0(2)
C7 C8 Ta1 73.2(2)
C13 C8 Ta1 128.1(2)
C8 C9 C10 107.9(3)
C8 C9 C14 125.9(3)
C10 C9 C14 125.6(3)
C8 C9 Ta1 73.4(2)
C10 C9 Ta1 71.65(19)
C14 C9 Ta1 127.7(3)
C9 C10 C11 108.0(3)
C9 C10 C15 125.6(3)
C11 C10 C15 125.8(3)
C9 C10 Ta1 74.3(2)
C11 C10 Ta1 73.1(2)
C15 C10 Ta1 125.4(2)
C7 C11 C10 107.5(3)
C7 C11 C16 126.2(3)
C10 C11 C16 125.8(3)
C7 C11 Ta1 74.3(2)
C10 C11 Ta1 72.4(2)
C16 C11 Ta1 124.6(3)
C7 C12 H12A 109.5
C7 C12 H12B 109.5
H12A C12 H12B 109.5
C7 C12 H12C 109.5
H12A C12 H12C 109.5
H12B C12 H12C 109.5
C8 C13 H13A 109.5
C8 C13 H13B 109.5
H13A C13 H13B 109.5
C8 C13 H13C 109.5
H13A C13 H13C 109.5
H13B C13 H13C 109.5
C9 C14 H14A 109.5
C9 C14 H14B 109.5
H14A C14 H14B 109.5
C9 C14 H14C 109.5
H14A C14 H14C 109.5
H14B C14 H14C 109.5
C10 C15 H15A 109.5
C10 C15 H15B 109.5
H15A C15 H15B 109.5
C10 C15 H15C 109.5
H15A C15 H15C 109.5
H15B C15 H15C 109.5
C11 C16 H16A 109.5
C11 C16 H16B 109.5
H16A C16 H16B 109.5
C11 C16 H16C 109.5
H16A C16 H16C 109.5
H16B C16 H16C 109.5
C21 C17 C18 107.9(3)
C21 C17 C22 125.1(3)
C18 C17 C22 126.5(3)
C21 C17 Ta2 72.20(18)
C18 C17 Ta2 72.19(18)
C22 C17 Ta2 127.0(2)
C19 C18 C17 108.5(3)
C19 C18 C23 127.0(4)
C17 C18 C23 123.9(3)
C19 C18 Ta2 71.4(2)
C17 C18 Ta2 74.25(18)
C23 C18 Ta2 127.4(2)
C18 C19 C20 107.7(3)
C18 C19 C24 125.8(4)
C20 C19 C24 125.7(4)
C18 C19 Ta2 74.6(2)
C20 C19 Ta2 71.7(2)
C24 C19 Ta2 127.3(3)
C21 C20 C19 107.5(3)
C21 C20 C25 124.6(4)
C19 C20 C25 127.1(4)
C21 C20 Ta2 75.3(2)
C19 C20 Ta2 73.3(2)
C25 C20 Ta2 125.3(3)
C17 C21 C20 108.5(3)
C17 C21 C26 125.6(3)
C20 C21 C26 125.7(4)
C17 C21 Ta2 74.29(19)
C20 C21 Ta2 70.5(2)
C26 C21 Ta2 125.4(2)
C17 C22 H22A 109.5
C17 C22 H22B 109.5
H22A C22 H22B 109.5
C17 C22 H22C 109.5
H22A C22 H22C 109.5
H22B C22 H22C 109.5
C18 C23 H23A 109.5
C18 C23 H23B 109.5
H23A C23 H23B 109.5
C18 C23 H23C 109.5
H23A C23 H23C 109.5
H23B C23 H23C 109.5
C19 C24 H24A 109.5
C19 C24 H24B 109.5
H24A C24 H24B 109.5
C19 C24 H24C 109.5
H24A C24 H24C 109.5
H24B C24 H24C 109.5
C20 C25 H25A 109.5
C20 C25 H25B 109.5
H25A C25 H25B 109.5
C20 C25 H25C 109.5
H25A C25 H25C 109.5
H25B C25 H25C 109.5
C21 C26 H26A 109.5
C21 C26 H26B 109.5
H26A C26 H26B 109.5
C21 C26 H26C 109.5
H26A C26 H26C 109.5
H26B C26 H26C 109.5

loop_
_geom_bond_atom_site_label_1
_geom_bond_atom_site_label_2
_geom_bond_distance
Ta1 B3 2.241(4)
Ta1 B5 2.249(4)
Ta1 B4 2.271(4)
Ta1 C10 2.405(3)
Ta1 C11 2.415(3)
Ta1 C9 2.439(4)
Ta1 C8 2.445(3)
Ta1 C7 2.446(4)
Ta1 B2 2.473(4)
Ta1 Fe1 2.5189(5)
Ta1 C3 2.626(4)
Ta1 Fe2 3.0008(5)
Ta1 H111 1.86(4)
Ta2 B3 2.231(4)
Ta2 B1 2.254(4)
Ta2 B2 2.258(4)
Ta2 C20 2.378(4)
Ta2 C19 2.399(4)
Ta2 C21 2.440(3)
Ta2 C18 2.440(3)
Ta2 B4 2.462(4)
Ta2 C17 2.467(3)
Ta2 Fe2 2.5330(5)
Ta2 C5 2.652(3)
Ta2 Fe1 3.0123(5)
Ta2 H333 1.82(4)
Fe1 C1 1.758(4)
Fe1 C3 1.782(4)
Fe1 C2 1.815(4)
Fe1 B1 2.161(4)
Fe1 B2 2.243(4)
Fe1 Fe2 2.9207(7)
Fe2 C6 1.767(4)
Fe2 C5 1.772(4)
Fe2 C4 1.811(4)
Fe2 B5 2.172(4)
Fe2 B4 2.237(4)
O1 C1 1.146(5)
O2 C2 1.140(5)
O3 C3 1.159(4)
O4 C4 1.153(4)
O5 C5 1.160(5)
O6 C6 1.146(5)
B1 B2 1.748(6)
B1 H1B4 1.00(4)
B1 H333 1.04(4)
B2 B3 1.757(5)
B2 H2B3 1.09(4)
B3 B4 1.764(5)
B3 H3B2 1.10(4)
B4 B5 1.741(5)
B4 H4B5 1.15(4)
B5 H5B1 1.15(3)
B5 H111 1.14(5)
C7 C11 1.412(5)
C7 C8 1.421(5)
C7 C12 1.508(5)
C8 C9 1.409(5)
C8 C13 1.506(5)
C9 C10 1.420(5)
C9 C14 1.500(5)
C10 C11 1.431(5)
C10 C15 1.506(5)
C11 C16 1.499(5)
C12 H12A 0.9800
C12 H12B 0.9800
C12 H12C 0.9800
C13 H13A 0.9800
C13 H13B 0.9800
C13 H13C 0.9800
C14 H14A 0.9800
C14 H14B 0.9800
C14 H14C 0.9800
C15 H15A 0.9800
C15 H15B 0.9800
C15 H15C 0.9800
C16 H16A 0.9800
C16 H16B 0.9800
C16 H16C 0.9800
C17 C21 1.415(5)
C17 C18 1.417(5)
C17 C22 1.492(5)
C18 C19 1.416(5)
C18 C23 1.510(5)
C19 C20 1.434(6)
C19 C24 1.507(5)
C20 C21 1.420(5)
C20 C25 1.506(6)
C21 C26 1.507(5)
C22 H22A 0.9800
C22 H22B 0.9800
C22 H22C 0.9800
C23 H23A 0.9800
C23 H23B 0.9800
C23 H23C 0.9800
C24 H24A 0.9800
C24 H24B 0.9800
C24 H24C 0.9800
C25 H25A 0.9800
C25 H25B 0.9800
C25 H25C 0.9800
C26 H26A 0.9800
C26 H26B 0.9800
C26 H26C 0.9800

loop_
_geom_torsion_atom_site_label_1
_geom_torsion_atom_site_label_2
_geom_torsion_atom_site_label_3
_geom_torsion_atom_site_label_4
_geom_torsion
B3 Ta1 Fe1 C1 99.11(16)
B5 Ta1 Fe1 C1 -169.62(17)
B4 Ta1 Fe1 C1 144.40(16)
C10 Ta1 Fe1 C1 -56.27(17)
C11 Ta1 Fe1 C1 -34.2(3)
C9 Ta1 Fe1 C1 -29.41(16)
C8 Ta1 Fe1 C1 5.02(16)
C7 Ta1 Fe1 C1 23.06(18)
B2 Ta1 Fe1 C1 74.24(18)
C3 Ta1 Fe1 C1 -91.39(19)
Fe2 Ta1 Fe1 C1 176.46(14)
B3 Ta1 Fe1 C3 -169.50(17)
B5 Ta1 Fe1 C3 -78.23(18)
B4 Ta1 Fe1 C3 -124.22(17)
C10 Ta1 Fe1 C3 35.12(17)
C11 Ta1 Fe1 C3 57.2(3)
C9 Ta1 Fe1 C3 61.98(16)
C8 Ta1 Fe1 C3 96.40(16)
C7 Ta1 Fe1 C3 114.44(19)
B2 Ta1 Fe1 C3 165.63(18)
Fe2 Ta1 Fe1 C3 -92.15(14)
B3 Ta1 Fe1 C2 -92.3(3)
B5 Ta1 Fe1 C2 -1.0(3)
B4 Ta1 Fe1 C2 -47.0(3)
C10 Ta1 Fe1 C2 112.3(3)
C11 Ta1 Fe1 C2 134.4(4)
C9 Ta1 Fe1 C2 139.2(3)
C8 Ta1 Fe1 C2 173.6(3)
C7 Ta1 Fe1 C2 -168.4(3)
B2 Ta1 Fe1 C2 -117.2(3)
C3 Ta1 Fe1 C2 77.2(3)
Fe2 Ta1 Fe1 C2 -15.0(3)
B3 Ta1 Fe1 B1 12.63(15)
B5 Ta1 Fe1 B1 103.90(16)
B4 Ta1 Fe1 B1 57.92(16)
C10 Ta1 Fe1 B1 -142.75(16)
C11 Ta1 Fe1 B1 -120.7(3)
C9 Ta1 Fe1 B1 -115.89(15)
C8 Ta1 Fe1 B1 -81.46(15)
C7 Ta1 Fe1 B1 -63.42(18)
B2 Ta1 Fe1 B1 -12.23(17)
C3 Ta1 Fe1 B1 -177.86(19)
Fe2 Ta1 Fe1 B1 89.99(13)
B3 Ta1 Fe1 B2 24.87(15)
B5 Ta1 Fe1 B2 116.14(16)
B4 Ta1 Fe1 B2 70.16(15)
C10 Ta1 Fe1 B2 -130.51(15)
C11 Ta1 Fe1 B2 -108.4(3)
C9 Ta1 Fe1 B2 -103.65(14)
C8 Ta1 Fe1 B2 -69.22(14)
C7 Ta1 Fe1 B2 -51.19(17)
C3 Ta1 Fe1 B2 -165.63(18)
Fe2 Ta1 Fe1 B2 102.22(12)
B3 Ta1 Fe1 Fe2 -77.35(9)
B5 Ta1 Fe1 Fe2 13.92(11)
B4 Ta1 Fe1 Fe2 -32.06(9)
C10 Ta1 Fe1 Fe2 127.27(10)
C11 Ta1 Fe1 Fe2 149.3(2)
C9 Ta1 Fe1 Fe2 154.13(8)
C8 Ta1 Fe1 Fe2 -171.44(8)
C7 Ta1 Fe1 Fe2 -153.41(12)
B2 Ta1 Fe1 Fe2 -102.22(12)
C3 Ta1 Fe1 Fe2 92.15(14)
B3 Ta1 Fe1 Ta2 -24.80(9)
B5 Ta1 Fe1 Ta2 66.47(11)
B4 Ta1 Fe1 Ta2 20.49(9)
C10 Ta1 Fe1 Ta2 179.82(10)
C11 Ta1 Fe1 Ta2 -158.1(2)
C9 Ta1 Fe1 Ta2 -153.32(8)
C8 Ta1 Fe1 Ta2 -118.89(8)
C7 Ta1 Fe1 Ta2 -100.85(12)
B2 Ta1 Fe1 Ta2 -49.67(12)
C3 Ta1 Fe1 Ta2 144.71(14)
Fe2 Ta1 Fe1 Ta2 52.554(12)
B3 Ta2 Fe1 C1 -73.99(18)
B1 Ta2 Fe1 C1 29.6(2)
B2 Ta2 Fe1 C1 -34.6(2)
C20 Ta2 Fe1 C1 84.1(2)
C19 Ta2 Fe1 C1 145.4(4)
C21 Ta2 Fe1 C1 37.0(2)
C18 Ta2 Fe1 C1 -63.9(3)
B4 Ta2 Fe1 C1 -118.15(18)
C17 Ta2 Fe1 C1 -9.0(2)
Fe2 Ta2 Fe1 C1 -170.05(16)
C5 Ta2 Fe1 C1 147.68(18)
B3 Ta2 Fe1 C3 75.2(2)
B1 Ta2 Fe1 C3 178.8(2)
B2 Ta2 Fe1 C3 114.6(2)
C20 Ta2 Fe1 C3 -126.7(2)
C19 Ta2 Fe1 C3 -65.4(4)
C21 Ta2 Fe1 C3 -173.8(2)
C18 Ta2 Fe1 C3 85.3(3)
B4 Ta2 Fe1 C3 31.0(2)
C17 Ta2 Fe1 C3 140.2(2)
Fe2 Ta2 Fe1 C3 -20.85(18)
C5 Ta2 Fe1 C3 -63.1(2)
B3 Ta2 Fe1 C2 -176.53(16)
B1 Ta2 Fe1 C2 -72.9(2)
B2 Ta2 Fe1 C2 -137.17(18)
C20 Ta2 Fe1 C2 -18.42(19)
C19 Ta2 Fe1 C2 42.8(4)
C21 Ta2 Fe1 C2 -65.57(17)
C18 Ta2 Fe1 C2 -166.5(3)
B4 Ta2 Fe1 C2 139.31(15)
C17 Ta2 Fe1 C2 -111.55(18)
Fe2 Ta2 Fe1 C2 87.41(13)
C5 Ta2 Fe1 C2 45.14(15)
B3 Ta2 Fe1 B1 -103.60(18)
B2 Ta2 Fe1 B1 -64.2(2)
C20 Ta2 Fe1 B1 54.5(2)
C19 Ta2 Fe1 B1 115.8(4)
C21 Ta2 Fe1 B1 7.4(2)
C18 Ta2 Fe1 B1 -93.5(3)
B4 Ta2 Fe1 B1 -147.76(18)
C17 Ta2 Fe1 B1 -38.6(2)
Fe2 Ta2 Fe1 B1 160.34(16)
C5 Ta2 Fe1 B1 118.07(18)
B3 Ta2 Fe1 B2 -39.36(16)
B1 Ta2 Fe1 B2 64.2(2)
C20 Ta2 Fe1 B2 118.76(19)
C19 Ta2 Fe1 B2 -180.0(4)
C21 Ta2 Fe1 B2 71.60(17)
C18 Ta2 Fe1 B2 -29.3(3)
B4 Ta2 Fe1 B2 -83.52(16)
C17 Ta2 Fe1 B2 25.62(18)
Fe2 Ta2 Fe1 B2 -135.42(13)
C5 Ta2 Fe1 B2 -177.69(16)
B3 Ta2 Fe1 Ta1 25.45(9)
B1 Ta2 Fe1 Ta1 129.06(16)
B2 Ta2 Fe1 Ta1 64.81(13)
C20 Ta2 Fe1 Ta1 -176.43(14)
C19 Ta2 Fe1 Ta1 -115.2(3)
C21 Ta2 Fe1 Ta1 136.41(11)
C18 Ta2 Fe1 Ta1 35.5(3)
B4 Ta2 Fe1 Ta1 -18.71(9)
C17 Ta2 Fe1 Ta1 90.44(12)
Fe2 Ta2 Fe1 Ta1 -70.602(16)
C5 Ta2 Fe1 Ta1 -112.88(9)
B3 Ta2 Fe1 Fe2 96.06(9)
B1 Ta2 Fe1 Fe2 -160.34(16)
B2 Ta2 Fe1 Fe2 135.42(13)
C20 Ta2 Fe1 Fe2 -105.83(14)
C19 Ta2 Fe1 Fe2 -44.6(3)
C21 Ta2 Fe1 Fe2 -152.99(11)
C18 Ta2 Fe1 Fe2 106.1(3)
B4 Ta2 Fe1 Fe2 51.90(9)
C17 Ta2 Fe1 Fe2 161.04(12)
C5 Ta2 Fe1 Fe2 -42.28(9)
B3 Ta2 Fe2 C6 100.07(16)
B1 Ta2 Fe2 C6 -168.27(18)
B2 Ta2 Fe2 C6 145.41(16)
C20 Ta2 Fe2 C6 -48.85(17)
C19 Ta2 Fe2 C6 -14.53(17)
C21 Ta2 Fe2 C6 -56.2(2)
C18 Ta2 Fe2 C6 18.48(17)
B4 Ta2 Fe2 C6 74.65(17)
C17 Ta2 Fe2 C6 26.5(2)
C5 Ta2 Fe2 C6 -88.71(19)
Fe1 Ta2 Fe2 C6 177.20(13)
B3 Ta2 Fe2 C5 -171.22(16)
B1 Ta2 Fe2 C5 -79.56(18)
B2 Ta2 Fe2 C5 -125.88(17)
C20 Ta2 Fe2 C5 39.86(17)
C19 Ta2 Fe2 C5 74.18(17)
C21 Ta2 Fe2 C5 32.5(2)
C18 Ta2 Fe2 C5 107.19(17)
B4 Ta2 Fe2 C5 163.35(17)
C17 Ta2 Fe2 C5 115.2(2)
Fe1 Ta2 Fe2 C5 -94.09(13)
B3 Ta2 Fe2 C4 -98.5(3)
B1 Ta2 Fe2 C4 -6.9(3)
B2 Ta2 Fe2 C4 -53.2(3)
C20 Ta2 Fe2 C4 112.6(3)
C19 Ta2 Fe2 C4 146.9(3)
C21 Ta2 Fe2 C4 105.2(4)
C18 Ta2 Fe2 C4 179.9(3)
B4 Ta2 Fe2 C4 -123.9(3)
C17 Ta2 Fe2 C4 -172.1(4)
C5 Ta2 Fe2 C4 72.7(3)
Fe1 Ta2 Fe2 C4 -21.4(3)
B3 Ta2 Fe2 B5 13.27(15)
B1 Ta2 Fe2 B5 104.93(17)
B2 Ta2 Fe2 B5 58.62(15)
C20 Ta2 Fe2 B5 -135.65(16)
C19 Ta2 Fe2 B5 -101.33(16)
C21 Ta2 Fe2 B5 -143.0(2)
C18 Ta2 Fe2 B5 -68.32(16)
B4 Ta2 Fe2 B5 -12.15(16)
C17 Ta2 Fe2 B5 -60.3(2)
C5 Ta2 Fe2 B5 -175.51(18)
Fe1 Ta2 Fe2 B5 90.41(12)
B3 Ta2 Fe2 B4 25.42(14)
B1 Ta2 Fe2 B4 117.09(16)
B2 Ta2 Fe2 B4 70.77(15)
C20 Ta2 Fe2 B4 -123.49(15)
C19 Ta2 Fe2 B4 -89.17(15)
C21 Ta2 Fe2 B4 -130.8(2)
C18 Ta2 Fe2 B4 -56.16(15)
C17 Ta2 Fe2 B4 -48.2(2)
C5 Ta2 Fe2 B4 -163.35(17)
Fe1 Ta2 Fe2 B4 102.56(11)
B3 Ta2 Fe2 Fe1 -77.14(9)
B1 Ta2 Fe2 Fe1 14.53(12)
B2 Ta2 Fe2 Fe1 -31.79(10)
C20 Ta2 Fe2 Fe1 133.95(11)
C19 Ta2 Fe2 Fe1 168.27(11)
C21 Ta2 Fe2 Fe1 126.62(19)
C18 Ta2 Fe2 Fe1 -158.72(10)
B4 Ta2 Fe2 Fe1 -102.56(11)
C17 Ta2 Fe2 Fe1 -150.73(19)
C5 Ta2 Fe2 Fe1 94.09(13)
B3 Ta2 Fe2 Ta1 -24.79(9)
B1 Ta2 Fe2 Ta1 66.87(12)
B2 Ta2 Fe2 Ta1 20.55(10)
C20 Ta2 Fe2 Ta1 -173.71(11)
C19 Ta2 Fe2 Ta1 -139.39(11)
C21 Ta2 Fe2 Ta1 178.96(19)
C18 Ta2 Fe2 Ta1 -106.38(10)
B4 Ta2 Fe2 Ta1 -50.21(11)
C17 Ta2 Fe2 Ta1 -98.39(19)
C5 Ta2 Fe2 Ta1 146.43(13)
Fe1 Ta2 Fe2 Ta1 52.344(13)
C1 Fe1 Fe2 C6 43.5(15)
C3 Fe1 Fe2 C6 140.3(12)
C2 Fe1 Fe2 C6 -119.3(12)
B1 Fe1 Fe2 C6 -39.4(12)
B2 Fe1 Fe2 C6 6.8(12)
Ta1 Fe1 Fe2 C6 66.7(12)
Ta2 Fe1 Fe2 C6 -24.7(12)
C1 Fe1 Fe2 C5 141.7(9)
C3 Fe1 Fe2 C5 -121.58(17)
C2 Fe1 Fe2 C5 -21.12(16)
B1 Fe1 Fe2 C5 58.76(16)
B2 Fe1 Fe2 C5 104.97(15)
Ta1 Fe1 Fe2 C5 164.87(11)
Ta2 Fe1 Fe2 C5 73.41(11)
C1 Fe1 Fe2 C4 -120.3(9)
C3 Fe1 Fe2 C4 -23.50(18)
C2 Fe1 Fe2 C4 76.96(17)
B1 Fe1 Fe2 C4 156.84(17)
B2 Fe1 Fe2 C4 -156.95(16)
Ta1 Fe1 Fe2 C4 -97.05(13)
Ta2 Fe1 Fe2 C4 171.49(13)
C1 Fe1 Fe2 B5 -37.1(9)
C3 Fe1 Fe2 B5 59.69(16)
C2 Fe1 Fe2 B5 160.15(16)
B1 Fe1 Fe2 B5 -119.97(16)
B2 Fe1 Fe2 B5 -73.76(15)
Ta1 Fe1 Fe2 B5 -13.86(10)
Ta2 Fe1 Fe2 B5 -105.32(10)
C1 Fe1 Fe2 B4 8.9(9)
C3 Fe1 Fe2 B4 105.67(16)
C2 Fe1 Fe2 B4 -153.87(15)
B1 Fe1 Fe2 B4 -73.99(15)
B2 Fe1 Fe2 B4 -27.78(14)
Ta1 Fe1 Fe2 B4 32.12(10)
Ta2 Fe1 Fe2 B4 -59.34(10)
C1 Fe1 Fe2 Ta2 68.2(9)
C3 Fe1 Fe2 Ta2 165.01(12)
C2 Fe1 Fe2 Ta2 -94.53(12)
B1 Fe1 Fe2 Ta2 -14.65(12)
B2 Fe1 Fe2 Ta2 31.56(10)
Ta1 Fe1 Fe2 Ta2 91.461(13)
C1 Fe1 Fe2 Ta1 -23.2(9)
C3 Fe1 Fe2 Ta1 73.55(12)
C2 Fe1 Fe2 Ta1 174.01(12)
B1 Fe1 Fe2 Ta1 -106.11(12)
B2 Fe1 Fe2 Ta1 -59.90(10)
Ta2 Fe1 Fe2 Ta1 -91.461(13)
B3 Ta1 Fe2 C6 -76.74(18)
B5 Ta1 Fe2 C6 25.9(2)
B4 Ta1 Fe2 C6 -37.7(2)
C10 Ta1 Fe2 C6 70.40(19)
C11 Ta1 Fe2 C6 21.5(2)
C9 Ta1 Fe2 C6 122.0(2)
C8 Ta1 Fe2 C6 -127.3(4)
C7 Ta1 Fe2 C6 -28.3(2)
B2 Ta1 Fe2 C6 -120.49(18)
Fe1 Ta1 Fe2 C6 -172.67(15)
C3 Ta1 Fe2 C6 144.12(18)
B3 Ta1 Fe2 C5 74.17(19)
B5 Ta1 Fe2 C5 176.8(2)
B4 Ta1 Fe2 C5 113.2(2)
C10 Ta1 Fe2 C5 -138.7(2)
C11 Ta1 Fe2 C5 172.4(2)
C9 Ta1 Fe2 C5 -87.1(2)
C8 Ta1 Fe2 C5 23.6(5)
C7 Ta1 Fe2 C5 122.6(2)
B2 Ta1 Fe2 C5 30.42(19)
Fe1 Ta1 Fe2 C5 -21.76(17)
C3 Ta1 Fe2 C5 -64.97(19)
B3 Ta1 Fe2 C4 -177.88(16)
B5 Ta1 Fe2 C4 -75.2(2)
B4 Ta1 Fe2 C4 -138.81(18)
C10 Ta1 Fe2 C4 -30.74(18)
C11 Ta1 Fe2 C4 -79.62(18)
C9 Ta1 Fe2 C4 20.8(2)
C8 Ta1 Fe2 C4 131.6(4)
C7 Ta1 Fe2 C4 -129.4(2)
B2 Ta1 Fe2 C4 138.37(16)
Fe1 Ta1 Fe2 C4 86.19(14)
C3 Ta1 Fe2 C4 42.98(16)
B3 Ta1 Fe2 B5 -102.63(17)
B4 Ta1 Fe2 B5 -63.56(19)
C10 Ta1 Fe2 B5 44.51(18)
C11 Ta1 Fe2 B5 -4.37(18)
C9 Ta1 Fe2 B5 96.1(2)
C8 Ta1 Fe2 B5 -153.2(4)
C7 Ta1 Fe2 B5 -54.2(2)
B2 Ta1 Fe2 B5 -146.38(17)
Fe1 Ta1 Fe2 B5 161.44(14)
C3 Ta1 Fe2 B5 118.23(17)
B3 Ta1 Fe2 B4 -39.06(15)
B5 Ta1 Fe2 B4 63.56(19)
C10 Ta1 Fe2 B4 108.07(17)
C11 Ta1 Fe2 B4 59.20(17)
C9 Ta1 Fe2 B4 159.6(2)
C8 Ta1 Fe2 B4 -89.6(4)
C7 Ta1 Fe2 B4 9.4(2)
B2 Ta1 Fe2 B4 -82.82(15)
Fe1 Ta1 Fe2 B4 -135.00(12)
C3 Ta1 Fe2 B4 -178.21(15)
B3 Ta1 Fe2 Ta2 25.18(9)
B5 Ta1 Fe2 Ta2 127.81(14)
B4 Ta1 Fe2 Ta2 64.24(12)
C10 Ta1 Fe2 Ta2 172.31(12)
C11 Ta1 Fe2 Ta2 123.44(12)
C9 Ta1 Fe2 Ta2 -136.11(17)
C8 Ta1 Fe2 Ta2 -25.4(4)
C7 Ta1 Fe2 Ta2 73.61(17)
B2 Ta1 Fe2 Ta2 -18.57(9)
Fe1 Ta1 Fe2 Ta2 -70.751(16)
C3 Ta1 Fe2 Ta2 -113.96(9)
B3 Ta1 Fe2 Fe1 95.93(9)
B5 Ta1 Fe2 Fe1 -161.44(14)
B4 Ta1 Fe2 Fe1 135.00(12)
C10 Ta1 Fe2 Fe1 -116.93(12)
C11 Ta1 Fe2 Fe1 -165.81(12)
C9 Ta1 Fe2 Fe1 -65.35(17)
C8 Ta1 Fe2 Fe1 45.4(4)
C7 Ta1 Fe2 Fe1 144.36(17)
B2 Ta1 Fe2 Fe1 52.18(9)
C3 Ta1 Fe2 Fe1 -43.21(9)
C1 Fe1 B1 B2 -88.9(2)
C3 Fe1 B1 B2 -88(4)
C2 Fe1 B1 B2 171.5(2)
Ta1 Fe1 B1 B2 14.9(2)
Fe2 Fe1 B1 B2 82.38(18)
Ta2 Fe1 B1 B2 67.22(17)
C1 Fe1 B1 Ta2 -156.15(18)
C3 Fe1 B1 Ta2 -156(4)
C2 Fe1 B1 Ta2 104.32(17)
B2 Fe1 B1 Ta2 -67.22(17)
Ta1 Fe1 B1 Ta2 -52.30(14)
Fe2 Fe1 B1 Ta2 15.16(12)
B3 Ta2 B1 B2 3.42(19)
C20 Ta2 B1 B2 144.07(18)
C19 Ta2 B1 B2 133.7(2)
C21 Ta2 B1 B2 116.68(19)
C18 Ta2 B1 B2 85.0(2)
B4 Ta2 B1 B2 -30.7(2)
C17 Ta2 B1 B2 86.34(19)
Fe2 Ta2 B1 B2 -87.16(17)
C5 Ta2 B1 B2 -126.52(18)
Fe1 Ta2 B1 B2 -68.99(18)
B3 Ta2 B1 Fe1 72.41(14)
B2 Ta2 B1 Fe1 68.99(18)
C20 Ta2 B1 Fe1 -146.94(13)
C19 Ta2 B1 Fe1 -157.29(15)
C21 Ta2 B1 Fe1 -174.34(15)
C18 Ta2 B1 Fe1 153.95(13)
B4 Ta2 B1 Fe1 38.3(2)
C17 Ta2 B1 Fe1 155.33(13)
Fe2 Ta2 B1 Fe1 -18.18(14)
C5 Ta2 B1 Fe1 -57.54(15)
Fe1 B1 B2 B3 -100.5(4)
Ta2 B1 B2 B3 -5.9(3)
Ta2 B1 B2 Fe1 94.53(12)
Fe1 B1 B2 Ta2 -94.53(12)
Fe1 B1 B2 Ta1 -18.1(2)
Ta2 B1 B2 Ta1 76.5(2)
C1 Fe1 B2 B1 85.0(2)
C3 Fe1 B2 B1 177.1(2)
C2 Fe1 B2 B1 -10.3(3)
Ta1 Fe1 B2 B1 -163.9(2)
Fe2 Fe1 B2 B1 -100.21(18)
Ta2 Fe1 B2 B1 -67.40(19)
C1 Fe1 B2 B3 -147.3(3)
C3 Fe1 B2 B3 -55.2(4)
C2 Fe1 B2 B3 117.4(3)
B1 Fe1 B2 B3 127.7(3)
Ta1 Fe1 B2 B3 -36.2(2)
Fe2 Fe1 B2 B3 27.5(2)
Ta2 Fe1 B2 B3 60.3(2)
C1 Fe1 B2 Ta2 152.39(16)
C3 Fe1 B2 Ta2 -115.5(2)
C2 Fe1 B2 Ta2 57.1(2)
B1 Fe1 B2 Ta2 67.40(19)
Ta1 Fe1 B2 Ta2 -96.48(10)
Fe2 Fe1 B2 Ta2 -32.81(9)
C1 Fe1 B2 Ta1 -111.13(14)
C3 Fe1 B2 Ta1 -19.0(2)
C2 Fe1 B2 Ta1 153.57(17)
B1 Fe1 B2 Ta1 163.9(2)
Fe2 Fe1 B2 Ta1 63.67(6)
Ta2 Fe1 B2 Ta1 96.48(10)
B3 Ta2 B2 B1 -175.3(3)
C20 Ta2 B2 B1 -57.7(3)
C19 Ta2 B2 B1 -115.6(3)
C21 Ta2 B2 B1 -66.8(2)
C18 Ta2 B2 B1 -125.67(19)
B4 Ta2 B2 B1 153.7(2)
C17 Ta2 B2 B1 -98.93(19)
Fe2 Ta2 B2 B1 103.72(17)
C5 Ta2 B2 B1 67.0(2)
Fe1 Ta2 B2 B1 64.44(18)
B1 Ta2 B2 B3 175.3(3)
C20 Ta2 B2 B3 117.5(2)
C19 Ta2 B2 B3 59.7(3)
C21 Ta2 B2 B3 108.48(17)
C18 Ta2 B2 B3 49.6(2)
B4 Ta2 B2 B3 -31.03(17)
C17 Ta2 B2 B3 76.33(17)
Fe2 Ta2 B2 B3 -81.03(16)
C5 Ta2 B2 B3 -117.78(18)
Fe1 Ta2 B2 B3 -120.3(2)
B3 Ta2 B2 Fe1 120.3(2)
B1 Ta2 B2 Fe1 -64.44(18)
C20 Ta2 B2 Fe1 -122.19(17)
C19 Ta2 B2 Fe1 180.0(2)
C21 Ta2 B2 Fe1 -131.22(11)
C18 Ta2 B2 Fe1 169.89(10)
B4 Ta2 B2 Fe1 89.28(12)
C17 Ta2 B2 Fe1 -163.37(12)
Fe2 Ta2 B2 Fe1 39.28(10)
C5 Ta2 B2 Fe1 2.53(17)
B3 Ta2 B2 Ta1 56.53(15)
B1 Ta2 B2 Ta1 -128.2(2)
C20 Ta2 B2 Ta1 174.03(14)
C19 Ta2 B2 Ta1 116.2(2)
C21 Ta2 B2 Ta1 165.00(11)
C18 Ta2 B2 Ta1 106.11(13)
B4 Ta2 B2 Ta1 25.50(12)
C17 Ta2 B2 Ta1 132.85(12)
Fe2 Ta2 B2 Ta1 -24.50(11)
C5 Ta2 B2 Ta1 -61.25(16)
Fe1 Ta2 B2 Ta1 -63.78(9)
B3 Ta1 B2 B1 -124.2(4)
B5 Ta1 B2 B1 -71.2(3)
B4 Ta1 B2 B1 -91.6(3)
C10 Ta1 B2 B1 124.3(3)
C11 Ta1 B2 B1 172.4(3)
C9 Ta1 B2 B1 110.6(3)
C8 Ta1 B2 B1 135.2(3)
C7 Ta1 B2 B1 167.1(3)
Fe1 Ta1 B2 B1 18.0(2)
C3 Ta1 B2 B1 27.3(3)
Fe2 Ta1 B2 B1 -43.4(3)
B5 Ta1 B2 B3 53.0(2)
B4 Ta1 B2 B3 32.61(19)
C10 Ta1 B2 B3 -111.5(2)
C11 Ta1 B2 B3 -63.4(2)
C9 Ta1 B2 B3 -125.13(18)
C8 Ta1 B2 B3 -100.52(19)
C7 Ta1 B2 B3 -68.7(2)
Fe1 Ta1 B2 B3 142.3(2)
C3 Ta1 B2 B3 151.55(19)
Fe2 Ta1 B2 B3 80.83(17)
B3 Ta1 B2 Fe1 -142.3(2)
B5 Ta1 B2 Fe1 -89.22(15)
B4 Ta1 B2 Fe1 -109.66(12)
C10 Ta1 B2 Fe1 106.27(18)
C11 Ta1 B2 Fe1 154.33(12)
C9 Ta1 B2 Fe1 92.60(11)
C8 Ta1 B2 Fe1 117.21(11)
C7 Ta1 B2 Fe1 149.03(10)
C3 Ta1 B2 Fe1 9.28(12)
Fe2 Ta1 B2 Fe1 -61.44(7)
B3 Ta1 B2 Ta2 -60.48(17)
B5 Ta1 B2 Ta2 -7.4(2)
B4 Ta1 B2 Ta2 -27.87(13)
C10 Ta1 B2 Ta2 -171.94(13)
C11 Ta1 B2 Ta2 -123.88(14)
C9 Ta1 B2 Ta2 174.40(11)
C8 Ta1 B2 Ta2 -161.00(14)
C7 Ta1 B2 Ta2 -129.18(13)
Fe1 Ta1 B2 Ta2 81.79(12)
C3 Ta1 B2 Ta2 91.07(14)
Fe2 Ta1 B2 Ta2 20.35(9)
B1 B2 B3 B4 61.6(5)
Fe1 B2 B3 B4 -15.2(4)
Ta2 B2 B3 B4 55.6(3)
Ta1 B2 B3 B4 -52.6(2)
B1 B2 B3 Ta2 6.0(3)
Fe1 B2 B3 Ta2 -70.8(2)
Ta1 B2 B3 Ta2 -108.21(11)
B1 B2 B3 Ta1 114.2(4)
Fe1 B2 B3 Ta1 37.37(19)
Ta2 B2 B3 Ta1 108.21(11)
B1 Ta2 B3 B2 -3.39(19)
C20 Ta2 B3 B2 -118.4(2)
C19 Ta2 B3 B2 -150.48(17)
C21 Ta2 B3 B2 -88.03(19)
C18 Ta2 B3 B2 -136.02(18)
B4 Ta2 B3 B2 132.7(2)
C17 Ta2 B3 B2 -102.18(18)
Fe2 Ta2 B3 B2 102.95(16)
C5 Ta2 B3 B2 95.7(2)
Fe1 Ta2 B3 B2 40.70(15)
B1 Ta2 B3 B4 -136.10(19)
B2 Ta2 B3 B4 -132.7(2)
C20 Ta2 B3 B4 108.9(2)
C19 Ta2 B3 B4 76.81(19)
C21 Ta2 B3 B4 139.25(17)
C18 Ta2 B3 B4 91.27(18)
C17 Ta2 B3 B4 125.10(18)
Fe2 Ta2 B3 B4 -29.77(16)
C5 Ta2 B3 B4 -37.0(2)
Fe1 Ta2 B3 B4 -92.01(16)
B1 Ta2 B3 Ta1 -72.62(15)
B2 Ta2 B3 Ta1 -69.22(17)
C20 Ta2 B3 Ta1 172.38(14)
C19 Ta2 B3 Ta1 140.30(12)
C21 Ta2 B3 Ta1 -157.26(12)
C18 Ta2 B3 Ta1 154.76(14)
B4 Ta2 B3 Ta1 63.49(16)
C17 Ta2 B3 Ta1 -171.41(14)
Fe2 Ta2 B3 Ta1 33.72(11)
C5 Ta2 B3 Ta1 26.4(2)
Fe1 Ta2 B3 Ta1 -28.53(9)
B5 Ta1 B3 B2 -136.8(2)
B4 Ta1 B3 B2 -132.4(3)
C10 Ta1 B3 B2 121.9(2)
C11 Ta1 B3 B2 135.47(19)
C9 Ta1 B3 B2 77.1(2)
C8 Ta1 B3 B2 79.17(19)
C7 Ta1 B3 B2 110.4(2)
Fe1 Ta1 B3 B2 -29.42(18)
C3 Ta1 B3 B2 -38.3(2)
Fe2 Ta1 B3 B2 -92.00(18)
B5 Ta1 B3 B4 -4.3(2)
C10 Ta1 B3 B4 -105.7(2)
C11 Ta1 B3 B4 -92.09(18)
C9 Ta1 B3 B4 -150.44(18)
C8 Ta1 B3 B4 -148.39(18)
C7 Ta1 B3 B4 -117.12(19)
B2 Ta1 B3 B4 132.4(3)
Fe1 Ta1 B3 B4 103.02(16)
C3 Ta1 B3 B4 94.2(2)
Fe2 Ta1 B3 B4 40.44(16)
B5 Ta1 B3 Ta2 -73.30(15)
B4 Ta1 B3 Ta2 -68.97(18)
C10 Ta1 B3 Ta2 -174.62(12)
C11 Ta1 B3 Ta2 -161.06(13)
C9 Ta1 B3 Ta2 140.59(12)
C8 Ta1 B3 Ta2 142.64(13)
C7 Ta1 B3 Ta2 173.91(15)
B2 Ta1 B3 Ta2 63.47(18)
Fe1 Ta1 B3 Ta2 34.05(11)
C3 Ta1 B3 Ta2 25.2(2)
Fe2 Ta1 B3 Ta2 -28.53(9)
B2 B3 B4 B5 63.6(5)
Ta2 B3 B4 B5 115.9(4)
Ta1 B3 B4 B5 7.6(3)
B2 B3 B4 Fe2 -14.0(4)
Ta2 B3 B4 Fe2 38.25(18)
Ta1 B3 B4 Fe2 -70.05(18)
B2 B3 B4 Ta1 56.1(3)
Ta2 B3 B4 Ta1 108.30(12)
B2 B3 B4 Ta2 -52.2(3)
Ta1 B3 B4 Ta2 -108.30(12)
C6 Fe2 B4 B5 83.4(2)
C5 Fe2 B4 B5 174.2(2)
C4 Fe2 B4 B5 -9.6(3)
Ta2 Fe2 B4 B5 -163.9(2)
Fe1 Fe2 B4 B5 -100.23(18)
Ta1 Fe2 B4 B5 -67.25(18)
C6 Fe2 B4 B3 -149.5(3)
C5 Fe2 B4 B3 -58.7(3)
C4 Fe2 B4 B3 117.5(3)
B5 Fe2 B4 B3 127.1(3)
Ta2 Fe2 B4 B3 -36.72(19)
Fe1 Fe2 B4 B3 26.9(2)
Ta1 Fe2 B4 B3 59.9(2)
C6 Fe2 B4 Ta1 150.65(15)
C5 Fe2 B4 Ta1 -118.55(19)
C4 Fe2 B4 Ta1 57.7(2)
B5 Fe2 B4 Ta1 67.25(18)
Ta2 Fe2 B4 Ta1 -96.61(10)
Fe1 Fe2 B4 Ta1 -32.98(8)
C6 Fe2 B4 Ta2 -112.74(14)
C5 Fe2 B4 Ta2 -21.9(2)
C4 Fe2 B4 Ta2 154.26(18)
B5 Fe2 B4 Ta2 163.9(2)
Fe1 Fe2 B4 Ta2 63.63(5)
Ta1 Fe2 B4 Ta2 96.61(10)
B3 Ta1 B4 B5 -173.9(3)
C10 Ta1 B4 B5 -53.5(2)
C11 Ta1 B4 B5 -75.4(2)
C9 Ta1 B4 B5 -90.3(3)
C8 Ta1 B4 B5 -129.9(2)
C7 Ta1 B4 B5 -109.9(2)
B2 Ta1 B4 B5 155.1(2)
Fe1 Ta1 B4 B5 105.09(18)
C3 Ta1 B4 B5 67.3(2)
Fe2 Ta1 B4 B5 65.32(18)
B5 Ta1 B4 B3 173.9(3)
C10 Ta1 B4 B3 120.37(19)
C11 Ta1 B4 B3 98.50(18)
C9 Ta1 B4 B3 83.6(3)
C8 Ta1 B4 B3 44.0(2)
C7 Ta1 B4 B3 64.04(19)
B2 Ta1 B4 B3 -30.98(18)
Fe1 Ta1 B4 B3 -81.00(16)
C3 Ta1 B4 B3 -118.83(18)
Fe2 Ta1 B4 B3 -120.8(2)
B3 Ta1 B4 Fe2 120.8(2)
B5 Ta1 B4 Fe2 -65.32(18)
C10 Ta1 B4 Fe2 -118.86(13)
C11 Ta1 B4 Fe2 -140.72(11)
C9 Ta1 B4 Fe2 -155.7(2)
C8 Ta1 B4 Fe2 164.74(11)
C7 Ta1 B4 Fe2 -175.19(11)
B2 Ta1 B4 Fe2 89.79(13)
Fe1 Ta1 B4 Fe2 39.78(10)
C3 Ta1 B4 Fe2 1.94(17)
B3 Ta1 B4 Ta2 56.36(16)
B5 Ta1 B4 Ta2 -129.7(2)
C10 Ta1 B4 Ta2 176.73(10)
C11 Ta1 B4 Ta2 154.86(12)
C9 Ta1 B4 Ta2 139.9(2)
C8 Ta1 B4 Ta2 100.33(16)
C7 Ta1 B4 Ta2 120.40(12)
B2 Ta1 B4 Ta2 25.38(12)
Fe1 Ta1 B4 Ta2 -24.63(11)
C3 Ta1 B4 Ta2 -62.47(16)
Fe2 Ta1 B4 Ta2 -64.41(10)
B3 Ta2 B4 B5 -123.2(4)
B1 Ta2 B4 B5 -69.1(3)
B2 Ta2 B4 B5 -90.8(3)
C20 Ta2 B4 B5 117.8(3)
C19 Ta2 B4 B5 121.1(3)
C21 Ta2 B4 B5 167.6(3)
C18 Ta2 B4 B5 152.8(3)
C17 Ta2 B4 B5 178.4(3)
Fe2 Ta2 B4 B5 18.5(2)
C5 Ta2 B4 B5 29.1(3)
Fe1 Ta2 B4 B5 -42.6(3)
B1 Ta2 B4 B3 54.1(2)
B2 Ta2 B4 B3 32.43(18)
C20 Ta2 B4 B3 -119.0(2)
C19 Ta2 B4 B3 -115.67(18)
C21 Ta2 B4 B3 -69.1(2)
C18 Ta2 B4 B3 -84.04(18)
C17 Ta2 B4 B3 -58.42(19)
Fe2 Ta2 B4 B3 141.7(2)
C5 Ta2 B4 B3 152.26(18)
Fe1 Ta2 B4 B3 80.65(16)
B3 Ta2 B4 Fe2 -141.7(2)
B1 Ta2 B4 Fe2 -87.53(15)
B2 Ta2 B4 Fe2 -109.24(12)
C20 Ta2 B4 Fe2 99.37(16)
C19 Ta2 B4 Fe2 102.66(11)
C21 Ta2 B4 Fe2 149.19(15)
C18 Ta2 B4 Fe2 134.30(11)
C17 Ta2 B4 Fe2 159.91(10)
C5 Ta2 B4 Fe2 10.59(11)
Fe1 Ta2 B4 Fe2 -61.02(6)
B3 Ta2 B4 Ta1 -60.39(16)
B1 Ta2 B4 Ta1 -6.3(2)
B2 Ta2 B4 Ta1 -27.96(13)
C20 Ta2 B4 Ta1 -179.35(12)
C19 Ta2 B4 Ta1 -176.06(12)
C21 Ta2 B4 Ta1 -129.53(16)
C18 Ta2 B4 Ta1 -144.42(13)
C17 Ta2 B4 Ta1 -118.81(12)
Fe2 Ta2 B4 Ta1 81.28(11)
C5 Ta2 B4 Ta1 91.87(13)
Fe1 Ta2 B4 Ta1 20.26(9)
B3 B4 B5 Fe2 -101.3(4)
Ta1 B4 B5 Fe2 -93.80(12)
Ta2 B4 B5 Fe2 -18.5(2)
B3 B4 B5 Ta1 -7.5(3)
Fe2 B4 B5 Ta1 93.80(12)
Ta2 B4 B5 Ta1 75.3(2)
C6 Fe2 B5 B4 -91.2(2)
C5 Fe2 B5 B4 -80(2)
C4 Fe2 B5 B4 172.5(2)
Ta2 Fe2 B5 B4 14.82(19)
Fe1 Fe2 B5 B4 82.43(17)
Ta1 Fe2 B5 B4 68.14(17)
C6 Fe2 B5 Ta1 -159.36(16)
C5 Fe2 B5 Ta1 -149(2)
C4 Fe2 B5 Ta1 104.37(17)
B4 Fe2 B5 Ta1 -68.14(17)
Ta2 Fe2 B5 Ta1 -53.32(12)
Fe1 Fe2 B5 Ta1 14.29(11)
B3 Ta1 B5 B4 4.4(2)
C10 Ta1 B5 B4 141.29(18)
C11 Ta1 B5 B4 107.99(19)
C9 Ta1 B5 B4 148.79(18)
C8 Ta1 B5 B4 102.5(2)
C7 Ta1 B5 B4 84.9(2)
B2 Ta1 B5 B4 -28.9(2)
Fe1 Ta1 B5 B4 -86.16(18)
C3 Ta1 B5 B4 -125.83(19)
Fe2 Ta1 B5 B4 -68.85(18)
B3 Ta1 B5 Fe2 73.23(14)
B4 Ta1 B5 Fe2 68.85(18)
C10 Ta1 B5 Fe2 -149.86(12)
C11 Ta1 B5 Fe2 176.84(13)
C9 Ta1 B5 Fe2 -142.37(12)
C8 Ta1 B5 Fe2 171.31(14)
C7 Ta1 B5 Fe2 153.72(11)
B2 Ta1 B5 Fe2 39.91(18)
Fe1 Ta1 B5 Fe2 -17.31(13)
C3 Ta1 B5 Fe2 -56.98(14)
C3 Fe1 C1 O1 -128(15)
C2 Fe1 C1 O1 131(15)
B1 Fe1 C1 O1 52(15)
B2 Fe1 C1 O1 5(15)
Ta1 Fe1 C1 O1 -54(15)
Fe2 Fe1 C1 O1 -32(16)
Ta2 Fe1 C1 O1 30(15)
C1 Fe1 C2 O2 -8(8)
C3 Fe1 C2 O2 -105(8)
B1 Fe1 C2 O2 73(8)
B2 Fe1 C2 O2 81(8)
Ta1 Fe1 C2 O2 -176(100)
Fe2 Fe1 C2 O2 170(8)
Ta2 Fe1 C2 O2 119(8)
C1 Fe1 C3 O3 -49(2)
C2 Fe1 C3 O3 50(2)
B1 Fe1 C3 O3 -50(6)
B2 Fe1 C3 O3 -136(2)
Ta1 Fe1 C3 O3 -154(3)
Fe2 Fe1 C3 O3 139(2)
Ta2 Fe1 C3 O3 155(2)
C1 Fe1 C3 Ta1 104.48(13)
C2 Fe1 C3 Ta1 -156.36(13)
B1 Fe1 C3 Ta1 104(4)
B2 Fe1 C3 Ta1 17.5(2)
Fe2 Fe1 C3 Ta1 -66.86(4)
Ta2 Fe1 C3 Ta1 -50.86(15)
B3 Ta1 C3 O3 -170.7(3)
B5 Ta1 C3 O3 -74.4(4)
B4 Ta1 C3 O3 -115.6(4)
C10 Ta1 C3 O3 22.9(4)
C11 Ta1 C3 O3 16.8(4)
C9 Ta1 C3 O3 55.7(4)
C8 Ta1 C3 O3 78.0(4)
C7 Ta1 C3 O3 60.2(4)
B2 Ta1 C3 O3 164.1(4)
Fe1 Ta1 C3 O3 175.6(4)
Fe2 Ta1 C3 O3 -114.1(4)
B3 Ta1 C3 Fe1 13.7(2)
B5 Ta1 C3 Fe1 110.07(15)
B4 Ta1 C3 Fe1 68.85(17)
C10 Ta1 C3 Fe1 -152.71(13)
C11 Ta1 C3 Fe1 -158.74(12)
C9 Ta1 C3 Fe1 -119.87(14)
C8 Ta1 C3 Fe1 -97.60(14)
C7 Ta1 C3 Fe1 -115.40(17)
B2 Ta1 C3 Fe1 -11.51(15)
Fe2 Ta1 C3 Fe1 70.37(10)
C6 Fe2 C4 O4 10(8)
C5 Fe2 C4 O4 -84(8)
B5 Fe2 C4 O4 92(8)
B4 Fe2 C4 O4 99(8)
Ta2 Fe2 C4 O4 -152(7)
Fe1 Fe2 C4 O4 -171(8)
Ta1 Fe2 C4 O4 138(8)
C6 Fe2 C5 O5 -46(2)
C4 Fe2 C5 O5 50(2)
B5 Fe2 C5 O5 -56(3)
B4 Fe2 C5 O5 -132.9(19)
Ta2 Fe2 C5 O5 -153(2)
Fe1 Fe2 C5 O5 141(2)
Ta1 Fe2 C5 O5 157.2(19)
C6 Fe2 C5 Ta2 107.24(13)
C4 Fe2 C5 Ta2 -156.96(14)
B5 Fe2 C5 Ta2 97(2)
B4 Fe2 C5 Ta2 20.1(2)
Fe1 Fe2 C5 Ta2 -66.44(4)
Ta1 Fe2 C5 Ta2 -49.84(15)
B3 Ta2 C5 O5 -174.2(3)
B1 Ta2 C5 O5 -77.2(4)
B2 Ta2 C5 O5 -118.5(4)
C20 Ta2 C5 O5 28.1(4)
C19 Ta2 C5 O5 62.8(4)
C21 Ta2 C5 O5 9.7(4)
C18 Ta2 C5 O5 75.2(4)
B4 Ta2 C5 O5 161.2(4)
C17 Ta2 C5 O5 37.0(5)
Fe2 Ta2 C5 O5 174.4(4)
Fe1 Ta2 C5 O5 -116.6(4)
B3 Ta2 C5 Fe2 11.4(2)
B1 Ta2 C5 Fe2 108.39(15)
B2 Ta2 C5 Fe2 67.01(17)
C20 Ta2 C5 Fe2 -146.39(14)
C19 Ta2 C5 Fe2 -111.67(14)
C21 Ta2 C5 Fe2 -164.78(11)
C18 Ta2 C5 Fe2 -99.23(15)
B4 Ta2 C5 Fe2 -13.26(14)
C17 Ta2 C5 Fe2 -137.44(16)
Fe1 Ta2 C5 Fe2 68.98(10)
C5 Fe2 C6 O6 -22(28)
C4 Fe2 C6 O6 -121(28)
B5 Fe2 C6 O6 157(28)
B4 Fe2 C6 O6 110(28)
Ta2 Fe2 C6 O6 52(28)
Fe1 Fe2 C6 O6 76(29)
Ta1 Fe2 C6 O6 138(28)
B3 Ta1 C7 C11 132.3(2)
B5 Ta1 C7 C11 44.9(2)
B4 Ta1 C7 C11 91.3(2)
C10 Ta1 C7 C11 -38.2(2)
C9 Ta1 C7 C11 -79.5(2)
C8 Ta1 C7 C11 -116.4(3)
B2 Ta1 C7 C11 172.7(2)
Fe1 Ta1 C7 C11 -148.22(17)
C3 Ta1 C7 C11 -84.9(3)
Fe2 Ta1 C7 C11 84.3(3)
B3 Ta1 C7 C8 -111.4(2)
B5 Ta1 C7 C8 161.3(2)
B4 Ta1 C7 C8 -152.3(2)
C10 Ta1 C7 C8 78.1(2)
C11 Ta1 C7 C8 116.4(3)
C9 Ta1 C7 C8 36.85(19)
B2 Ta1 C7 C8 -70.9(2)
Fe1 Ta1 C7 C8 -31.9(3)
C3 Ta1 C7 C8 31.5(3)
Fe2 Ta1 C7 C8 -159.39(15)
B3 Ta1 C7 C12 10.7(3)
B5 Ta1 C7 C12 -76.7(4)
B4 Ta1 C7 C12 -30.2(4)
C10 Ta1 C7 C12 -159.8(4)
C11 Ta1 C7 C12 -121.6(4)
C9 Ta1 C7 C12 158.9(4)
C8 Ta1 C7 C12 122.1(4)
B2 Ta1 C7 C12 51.2(4)
Fe1 Ta1 C7 C12 90.2(4)
C3 Ta1 C7 C12 153.6(3)
Fe2 Ta1 C7 C12 -37.3(4)
C11 C7 C8 C9 -1.3(4)
C12 C7 C8 C9 168.4(4)
Ta1 C7 C8 C9 -65.1(3)
C11 C7 C8 C13 -171.1(3)
C12 C7 C8 C13 -1.5(6)
Ta1 C7 C8 C13 125.1(4)
C11 C7 C8 Ta1 63.8(3)
C12 C7 C8 Ta1 -126.6(4)
B3 Ta1 C8 C9 -177.0(2)
B5 Ta1 C8 C9 85.7(3)
B4 Ta1 C8 C9 152.9(2)
C10 Ta1 C8 C9 37.3(2)
C11 Ta1 C8 C9 79.1(2)
C7 Ta1 C8 C9 115.8(3)
B2 Ta1 C8 C9 -134.4(2)
Fe1 Ta1 C8 C9 -85.58(19)
C3 Ta1 C8 C9 -42.9(2)
Fe2 Ta1 C8 C9 -127.6(4)
B3 Ta1 C8 C7 67.1(2)
B5 Ta1 C8 C7 -30.1(3)
B4 Ta1 C8 C7 37.1(3)
C10 Ta1 C8 C7 -78.5(2)
C11 Ta1 C8 C7 -36.7(2)
C9 Ta1 C8 C7 -115.8(3)
B2 Ta1 C8 C7 109.7(2)
Fe1 Ta1 C8 C7 158.59(18)
C3 Ta1 C8 C7 -158.7(2)
Fe2 Ta1 C8 C7 116.5(4)
B3 Ta1 C8 C13 -54.4(3)
B5 Ta1 C8 C13 -151.6(3)
B4 Ta1 C8 C13 -84.5(3)
C10 Ta1 C8 C13 159.9(4)
C11 Ta1 C8 C13 -158.3(4)
C9 Ta1 C8 C13 122.6(4)
C7 Ta1 C8 C13 -121.5(4)
B2 Ta1 C8 C13 -11.8(3)
Fe1 Ta1 C8 C13 37.0(3)
C3 Ta1 C8 C13 79.8(3)
Fe2 Ta1 C8 C13 -5.0(7)
C7 C8 C9 C10 1.3(4)
C13 C8 C9 C10 171.1(3)
Ta1 C8 C9 C10 -63.8(2)
C7 C8 C9 C14 -169.9(3)
C13 C8 C9 C14 -0.2(6)
Ta1 C8 C9 C14 124.9(4)
C7 C8 C9 Ta1 65.2(3)
C13 C8 C9 Ta1 -125.1(4)
B3 Ta1 C9 C8 3.7(3)
B5 Ta1 C9 C8 -129.3(2)
B4 Ta1 C9 C8 -60.3(4)
C10 Ta1 C9 C8 -115.9(3)
C11 Ta1 C9 C8 -77.9(2)
C7 Ta1 C9 C8 -37.1(2)
B2 Ta1 C9 C8 48.7(2)
Fe1 Ta1 C9 C8 104.04(19)
C3 Ta1 C9 C8 139.3(2)
Fe2 Ta1 C9 C8 160.39(16)
B3 Ta1 C9 C10 119.6(2)
B5 Ta1 C9 C10 -13.4(3)
B4 Ta1 C9 C10 55.6(4)
C11 Ta1 C9 C10 37.96(19)
C8 Ta1 C9 C10 115.9(3)
C7 Ta1 C9 C10 78.8(2)
B2 Ta1 C9 C10 164.58(19)
Fe1 Ta1 C9 C10 -140.05(18)
C3 Ta1 C9 C10 -104.8(2)
Fe2 Ta1 C9 C10 -83.7(2)
B3 Ta1 C9 C14 -119.2(3)
B5 Ta1 C9 C14 107.9(3)
B4 Ta1 C9 C14 176.8(3)
C10 Ta1 C9 C14 121.2(4)
C11 Ta1 C9 C14 159.2(3)
C8 Ta1 C9 C14 -122.9(4)
C7 Ta1 C9 C14 -160.0(3)
B2 Ta1 C9 C14 -74.2(3)
Fe1 Ta1 C9 C14 -18.8(3)
C3 Ta1 C9 C14 16.4(3)
Fe2 Ta1 C9 C14 37.5(4)
C8 C9 C10 C11 -0.9(4)
C14 C9 C10 C11 170.4(3)
Ta1 C9 C10 C11 -65.9(2)
C8 C9 C10 C15 -172.4(3)
C14 C9 C10 C15 -1.1(6)
Ta1 C9 C10 C15 122.6(4)
C8 C9 C10 Ta1 65.0(3)
C14 C9 C10 Ta1 -123.7(4)
B3 Ta1 C10 C9 -91.2(2)
B5 Ta1 C10 C9 169.8(2)
B4 Ta1 C10 C9 -155.0(2)
C11 Ta1 C10 C9 -114.9(3)
C8 Ta1 C10 C9 -36.69(19)
C7 Ta1 C10 C9 -77.6(2)
B2 Ta1 C10 C9 -23.5(3)
Fe1 Ta1 C10 C9 51.8(2)
C3 Ta1 C10 C9 73.7(2)
Fe2 Ta1 C10 C9 139.15(16)
B3 Ta1 C10 C11 23.7(3)
B5 Ta1 C10 C11 -75.3(2)
B4 Ta1 C10 C11 -40.2(3)
C9 Ta1 C10 C11 114.9(3)
C8 Ta1 C10 C11 78.2(2)
C7 Ta1 C10 C11 37.33(19)
B2 Ta1 C10 C11 91.3(3)
Fe1 Ta1 C10 C11 166.66(16)
C3 Ta1 C10 C11 -171.4(2)
Fe2 Ta1 C10 C11 -105.96(19)
B3 Ta1 C10 C15 146.0(3)
B5 Ta1 C10 C15 46.9(3)
B4 Ta1 C10 C15 82.1(3)
C11 Ta1 C10 C15 122.3(4)
C9 Ta1 C10 C15 -122.9(4)
C8 Ta1 C10 C15 -159.6(4)
C7 Ta1 C10 C15 159.6(4)
B2 Ta1 C10 C15 -146.4(3)
Fe1 Ta1 C10 C15 -71.1(3)
C3 Ta1 C10 C15 -49.2(3)
Fe2 Ta1 C10 C15 16.3(4)
C8 C7 C11 C10 0.7(4)
C12 C7 C11 C10 -168.9(3)
Ta1 C7 C11 C10 65.2(2)
C8 C7 C11 C16 173.8(4)
C12 C7 C11 C16 4.1(6)
Ta1 C7 C11 C16 -121.7(4)
C8 C7 C11 Ta1 -64.5(3)
C12 C7 C11 Ta1 125.9(4)
C9 C10 C11 C7 0.1(4)
C15 C10 C11 C7 171.6(3)
Ta1 C10 C11 C7 -66.6(2)
C9 C10 C11 C16 -173.0(3)
C15 C10 C11 C16 -1.4(6)
Ta1 C10 C11 C16 120.4(4)
C9 C10 C11 Ta1 66.6(2)
C15 C10 C11 Ta1 -121.8(4)
B3 Ta1 C11 C7 -48.7(2)
B5 Ta1 C11 C7 -139.3(2)
B4 Ta1 C11 C7 -95.8(2)
C10 Ta1 C11 C7 114.7(3)
C9 Ta1 C11 C7 77.2(2)
C8 Ta1 C11 C7 36.8(2)
B2 Ta1 C11 C7 -9.5(3)
Fe1 Ta1 C11 C7 82.8(3)
C3 Ta1 C11 C7 125.3(2)
Fe2 Ta1 C11 C7 -136.17(17)
B3 Ta1 C11 C10 -163.4(2)
B5 Ta1 C11 C10 106.0(2)
B4 Ta1 C11 C10 149.5(2)
C9 Ta1 C11 C10 -37.45(18)
C8 Ta1 C11 C10 -77.9(2)
C7 Ta1 C11 C10 -114.7(3)
B2 Ta1 C11 C10 -124.2(2)
Fe1 Ta1 C11 C10 -31.9(4)
C3 Ta1 C11 C10 10.7(3)
Fe2 Ta1 C11 C10 109.17(18)
B3 Ta1 C11 C16 74.8(3)
B5 Ta1 C11 C16 -15.8(3)
B4 Ta1 C11 C16 27.7(3)
C10 Ta1 C11 C16 -121.8(4)
C9 Ta1 C11 C16 -159.3(4)
C8 Ta1 C11 C16 160.3(4)
C7 Ta1 C11 C16 123.5(4)
B2 Ta1 C11 C16 114.0(3)
Fe1 Ta1 C11 C16 -153.7(2)
C3 Ta1 C11 C16 -111.2(3)
Fe2 Ta1 C11 C16 -12.6(4)
B3 Ta2 C17 C21 156.0(2)
B1 Ta2 C17 C21 65.6(2)
B2 Ta2 C17 C21 111.1(2)
C20 Ta2 C17 C21 -37.0(2)
C19 Ta2 C17 C21 -79.2(2)
C18 Ta2 C17 C21 -116.3(3)
B4 Ta2 C17 C21 -167.5(2)
Fe2 Ta2 C17 C21 -128.8(2)
C5 Ta2 C17 C21 -47.7(3)
Fe1 Ta2 C17 C21 92.4(2)
B3 Ta2 C17 C18 -87.7(2)
B1 Ta2 C17 C18 -178.2(2)
B2 Ta2 C17 C18 -132.6(2)
C20 Ta2 C17 C18 79.3(2)
C19 Ta2 C17 C18 37.1(2)
C21 Ta2 C17 C18 116.3(3)
B4 Ta2 C17 C18 -51.2(2)
Fe2 Ta2 C17 C18 -12.5(3)
C5 Ta2 C17 C18 68.5(3)
Fe1 Ta2 C17 C18 -151.29(17)
B3 Ta2 C17 C22 35.0(3)
B1 Ta2 C17 C22 -55.4(3)
B2 Ta2 C17 C22 -9.8(3)
C20 Ta2 C17 C22 -158.0(4)
C19 Ta2 C17 C22 159.8(4)
C21 Ta2 C17 C22 -121.0(4)
C18 Ta2 C17 C22 122.8(4)
B4 Ta2 C17 C22 71.5(3)
Fe2 Ta2 C17 C22 110.3(3)
C5 Ta2 C17 C22 -168.7(3)
Fe1 Ta2 C17 C22 -28.5(4)
C21 C17 C18 C19 0.1(4)
C22 C17 C18 C19 173.1(3)
Ta2 C17 C18 C19 -63.7(2)
C21 C17 C18 C23 -171.4(3)
C22 C17 C18 C23 1.5(5)
Ta2 C17 C18 C23 124.8(3)
C21 C17 C18 Ta2 63.8(2)
C22 C17 C18 Ta2 -123.3(3)
B3 Ta2 C18 C19 -155.9(2)
B1 Ta2 C18 C19 118.7(2)
B2 Ta2 C18 C19 170.6(2)
C20 Ta2 C18 C19 38.2(2)
C21 Ta2 C18 C19 79.6(2)
B4 Ta2 C18 C19 -111.9(2)
C17 Ta2 C18 C19 116.2(3)
Fe2 Ta2 C18 C19 -70.1(2)
C5 Ta2 C18 C19 -22.6(3)
Fe1 Ta2 C18 C19 -165.8(2)
B3 Ta2 C18 C17 87.9(2)
B1 Ta2 C18 C17 2.5(3)
B2 Ta2 C18 C17 54.3(2)
C20 Ta2 C18 C17 -78.0(2)
C19 Ta2 C18 C17 -116.2(3)
C21 Ta2 C18 C17 -36.7(2)
B4 Ta2 C18 C17 131.8(2)
Fe2 Ta2 C18 C17 173.66(17)
C5 Ta2 C18 C17 -138.9(2)
Fe1 Ta2 C18 C17 77.9(3)
B3 Ta2 C18 C23 -33.1(3)
B1 Ta2 C18 C23 -118.5(4)
B2 Ta2 C18 C23 -66.6(4)
C20 Ta2 C18 C23 161.0(4)
C19 Ta2 C18 C23 122.8(4)
C21 Ta2 C18 C23 -157.6(4)
B4 Ta2 C18 C23 10.9(3)
C17 Ta2 C18 C23 -121.0(4)
Fe2 Ta2 C18 C23 52.7(4)
C5 Ta2 C18 C23 100.2(4)
Fe1 Ta2 C18 C23 -43.0(5)
C17 C18 C19 C20 0.9(4)
C23 C18 C19 C20 172.1(3)
Ta2 C18 C19 C20 -64.6(3)
C17 C18 C19 C24 -169.3(4)
C23 C18 C19 C24 1.9(6)
Ta2 C18 C19 C24 125.2(4)
C17 C18 C19 Ta2 65.5(2)
C23 C18 C19 Ta2 -123.3(3)
B3 Ta2 C19 C18 26.3(2)
B1 Ta2 C19 C18 -97.4(3)
B2 Ta2 C19 C18 -16.5(4)
C20 Ta2 C19 C18 -115.0(3)
C21 Ta2 C19 C18 -77.0(2)
B4 Ta2 C19 C18 69.2(2)
C17 Ta2 C19 C18 -36.55(19)
Fe2 Ta2 C19 C18 123.20(19)
C5 Ta2 C19 C18 161.3(2)
Fe1 Ta2 C19 C18 163.5(3)
B3 Ta2 C19 C20 141.3(2)
B1 Ta2 C19 C20 17.6(3)
B2 Ta2 C19 C20 98.5(3)
C21 Ta2 C19 C20 38.0(2)
C18 Ta2 C19 C20 115.0(3)
B4 Ta2 C19 C20 -175.8(2)
C17 Ta2 C19 C20 78.4(2)
Fe2 Ta2 C19 C20 -121.8(2)
C5 Ta2 C19 C20 -83.7(2)
Fe1 Ta2 C19 C20 -81.5(4)
B3 Ta2 C19 C24 -97.3(4)
B1 Ta2 C19 C24 139.0(4)
B2 Ta2 C19 C24 -140.0(4)
C20 Ta2 C19 C24 121.4(5)
C21 Ta2 C19 C24 159.5(5)
C18 Ta2 C19 C24 -123.6(5)
B4 Ta2 C19 C24 -54.4(4)
C17 Ta2 C19 C24 -160.1(5)
Fe2 Ta2 C19 C24 -0.4(4)
C5 Ta2 C19 C24 37.8(4)
Fe1 Ta2 C19 C24 39.9(7)
C18 C19 C20 C21 -1.6(4)
C24 C19 C20 C21 168.6(4)
Ta2 C19 C20 C21 -68.1(3)
C18 C19 C20 C25 -171.5(4)
C24 C19 C20 C25 -1.3(6)
Ta2 C19 C20 C25 122.0(4)
C18 C19 C20 Ta2 66.5(2)
C24 C19 C20 Ta2 -123.3(4)
B3 Ta2 C20 C21 55.6(3)
B1 Ta2 C20 C21 -54.5(2)
B2 Ta2 C20 C21 -15.7(3)
C19 Ta2 C20 C21 113.7(3)
C18 Ta2 C20 C21 76.6(2)
B4 Ta2 C20 C21 119.4(2)
C17 Ta2 C20 C21 36.2(2)
Fe2 Ta2 C20 C21 -174.35(17)
C5 Ta2 C20 C21 -150.1(2)
Fe1 Ta2 C20 C21 -91.6(2)
B3 Ta2 C20 C19 -58.2(3)
B1 Ta2 C20 C19 -168.2(2)
B2 Ta2 C20 C19 -129.4(2)
C21 Ta2 C20 C19 -113.7(3)
C18 Ta2 C20 C19 -37.2(2)
B4 Ta2 C20 C19 5.7(3)
C17 Ta2 C20 C19 -77.5(2)
Fe2 Ta2 C20 C19 71.9(2)
C5 Ta2 C20 C19 96.2(2)
Fe1 Ta2 C20 C19 154.64(17)
B3 Ta2 C20 C25 177.8(3)
B1 Ta2 C20 C25 67.8(4)
B2 Ta2 C20 C25 106.6(4)
C19 Ta2 C20 C25 -124.1(5)
C21 Ta2 C20 C25 122.2(5)
C18 Ta2 C20 C25 -161.2(4)
B4 Ta2 C20 C25 -118.4(4)
C17 Ta2 C20 C25 158.4(4)
Fe2 Ta2 C20 C25 -52.1(4)
C5 Ta2 C20 C25 -27.9(4)
Fe1 Ta2 C20 C25 30.6(5)
C18 C17 C21 C20 -1.2(4)
C22 C17 C21 C20 -174.2(3)
Ta2 C17 C21 C20 62.6(2)
C18 C17 C21 C26 173.6(3)
C22 C17 C21 C26 0.5(5)
Ta2 C17 C21 C26 -122.6(4)
C18 C17 C21 Ta2 -63.8(2)
C22 C17 C21 Ta2 123.2(3)
C19 C20 C21 C17 1.7(4)
C25 C20 C21 C17 171.9(4)
Ta2 C20 C21 C17 -65.1(2)
C19 C20 C21 C26 -173.0(3)
C25 C20 C21 C26 -2.8(6)
Ta2 C20 C21 C26 120.2(3)
C19 C20 C21 Ta2 66.8(3)
C25 C20 C21 Ta2 -123.0(4)
B3 Ta2 C21 C17 -26.1(2)
B1 Ta2 C21 C17 -115.4(2)
B2 Ta2 C21 C17 -74.1(2)
C20 Ta2 C21 C17 116.7(3)
C19 Ta2 C21 C17 77.9(2)
C18 Ta2 C21 C17 36.7(2)
B4 Ta2 C21 C17 18.7(3)
Fe2 Ta2 C21 C17 127.9(2)
C5 Ta2 C21 C17 150.7(2)
Fe1 Ta2 C21 C17 -120.65(18)
B3 Ta2 C21 C20 -142.7(2)
B1 Ta2 C21 C20 128.0(2)
B2 Ta2 C21 C20 169.2(2)
C19 Ta2 C21 C20 -38.8(2)
C18 Ta2 C21 C20 -79.9(2)
B4 Ta2 C21 C20 -97.9(3)
C17 Ta2 C21 C20 -116.7(3)
Fe2 Ta2 C21 C20 11.3(3)
C5 Ta2 C21 C20 34.1(3)
Fe1 Ta2 C21 C20 122.7(2)
B3 Ta2 C21 C26 96.7(3)
B1 Ta2 C21 C26 7.4(3)
B2 Ta2 C21 C26 48.7(4)
C20 Ta2 C21 C26 -120.5(4)
C19 Ta2 C21 C26 -159.4(4)
C18 Ta2 C21 C26 159.5(4)
B4 Ta2 C21 C26 141.5(3)
C17 Ta2 C21 C26 122.8(4)
Fe2 Ta2 C21 C26 -109.3(3)
C5 Ta2 C21 C26 -86.5(3)
Fe1 Ta2 C21 C26 2.1(4)
